data_7709994
loop_
_publ_author_name
'Xi, Lu'
'Jin, Chaoyi'
'Song, Hong-Wei'
'Wang, Xiao-Tong'
'Li, Licun'
'Sutter, Jean-Pascal'

_publ_section_title
;
 Supramolecular heptanuclear Ln-Cu complexes involving nitronyl nitroxide
 biradicals: structure and magnetic behavior
;
_journal_name_full 'Dalton Transactions'
_journal_paper_doi 10.1039/D2DT00220E
_journal_year 2022
_chemical_formula_moiety '2(C47 H34 Cu F30 N7 O14 Y), C84 H66 Cu F48 N14 O24 Y2'
_chemical_formula_sum 'C178 H134 Cu3 F108 N28 O52 Y4'
_chemical_formula_weight 6095.38
_space_group_crystal_system triclinic
_space_group_IT_number 2
_space_group_name_Hall '-P 1'
_space_group_name_H-M_alt 'P -1'
_atom_sites_solution_hydrogens geom
_audit_creation_date 2022-03-22
_audit_creation_method
;
Olex2 1.3
(compiled 2020.11.12 svn.r5f609507 for OlexSys, GUI svn.r6408)
;
_audit_update_record
;
2022-03-26 deposited with the CCDC.	2022-04-11 downloaded from the CCDC.
;
_cell_angle_alpha 85.16(3)
_cell_angle_beta 71.34(3)
_cell_angle_gamma 85.75(3)
_cell_formula_units_Z 1
_cell_length_a 14.695(3)
_cell_length_b 21.213(4)
_cell_length_c 21.502(4)
_cell_measurement_reflns_used 7005
_cell_measurement_temperature 113.1500
_cell_measurement_theta_max 27.9103
_cell_measurement_theta_min 1.0016
_cell_volume 6320(2)
_computing_cell_refinement 'CrysAlisPro 1.171.39.46 (Rigaku OD, 2018)'
_computing_data_collection 'CrysAlisPro 1.171.39.46 (Rigaku OD, 2018)'
_computing_data_reduction 'CrysAlisPro 1.171.39.46 (Rigaku OD, 2018)'
_computing_molecular_graphics 'Olex2 1.3 (Dolomanov et al., 2009)'
_computing_publication_material 'Olex2 1.3 (Dolomanov et al., 2009)'
_computing_structure_refinement 'SHELXL (Sheldrick, 2014)'
_computing_structure_solution 'SHELXS  (Sheldrick, 2014)'
_diffrn_ambient_temperature 113.15
_diffrn_measured_fraction_theta_full 0.998
_diffrn_measured_fraction_theta_max 0.998
_diffrn_measurement_device_type 'Bruker P4'
_diffrn_measurement_method '\w scans'
_diffrn_radiation_monochromator graphite
_diffrn_radiation_type MoK\a
_diffrn_radiation_wavelength 0.71073
_diffrn_reflns_av_R_equivalents 0.1425
_diffrn_reflns_av_unetI/netI 0.1949
_diffrn_reflns_Laue_measured_fraction_full 0.998
_diffrn_reflns_Laue_measured_fraction_max 0.998
_diffrn_reflns_limit_h_max 17
_diffrn_reflns_limit_h_min -17
_diffrn_reflns_limit_k_max 25
_diffrn_reflns_limit_k_min -25
_diffrn_reflns_limit_l_max 25
_diffrn_reflns_limit_l_min -25
_diffrn_reflns_number 61433
_diffrn_reflns_point_group_measured_fraction_full 0.998
_diffrn_reflns_point_group_measured_fraction_max 0.998
_diffrn_reflns_theta_full 25.000
_diffrn_reflns_theta_max 25.000
_diffrn_reflns_theta_min 1.491
_exptl_absorpt_coefficient_mu 1.308
_exptl_absorpt_correction_T_max 1.0000
_exptl_absorpt_correction_T_min 0.7616
_exptl_absorpt_correction_type none
_exptl_absorpt_process_details 'CrystalClear (Rigaku Inc., 2008)'
_exptl_crystal_colour 'clear light colourless'
_exptl_crystal_colour_lustre clear
_exptl_crystal_colour_modifier light
_exptl_crystal_colour_primary colourless
_exptl_crystal_density_diffrn 1.602
_exptl_crystal_description block
_exptl_crystal_F_000 3029
_exptl_crystal_size_max 0.12
_exptl_crystal_size_mid 0.11
_exptl_crystal_size_min 0.1
_refine_diff_density_max 2.213
_refine_diff_density_min -0.773
_refine_diff_density_rms 0.139
_refine_ls_extinction_method none
_refine_ls_goodness_of_fit_ref 1.060
_refine_ls_hydrogen_treatment constr
_refine_ls_matrix_type full
_refine_ls_number_parameters 2143
_refine_ls_number_reflns 22233
_refine_ls_number_restraints 2277
_refine_ls_restrained_S_all 1.514
_refine_ls_R_factor_all 0.2169
_refine_ls_R_factor_gt 0.1204
_refine_ls_shift/su_max 0.000
_refine_ls_shift/su_mean 0.000
_refine_ls_structure_factor_coef Fsqd
_refine_ls_weighting_details 'w=1/[\s^2^(Fo^2^)+(0.1884P)^2^+0.6241P] where P=(Fo^2^+2Fc^2^)/3'
_refine_ls_weighting_scheme calc
_refine_ls_wR_factor_gt 0.3026
_refine_ls_wR_factor_ref 0.3768
_reflns_Friedel_coverage 0.000
_reflns_number_gt 10725
_reflns_number_total 22233
_reflns_threshold_expression 'I > 2\s(I)'
_cod_data_source_file d2dt00220e2.cif
_cod_data_source_block Y-Cu
_cod_database_code 7709994
_shelx_shelxl_version_number 2018/3
_shelx_space_group_comment
;
The symmetry employed for this shelxl refinement is uniquely defined
by the following loop, which should always be used as a source of
symmetry information in preference to the above space-group names.
They are only intended as comments.
;
_shelx_estimated_absorpt_t_max 0.880
_shelx_estimated_absorpt_t_min 0.859
_olex2_refinement_description
;
1. Fixed Uiso
 At 1.2 times of:
  All C(H) groups
 At 1.5 times of:
  All C(H,H,H) groups
2. Restrained distances
 O7-C25 = O8-C27 = O6-C22 = O5-C20
 1.25 with sigma of 0.01
 F48-C75 = F47-C75 = F46-C75 = F41-C70 = F42-C70 = F40-C70 = F44-C71 = F43-C71
 = F45-C71 = F38-C66 = F37-C66 = F39-C66
 1.39 with sigma of 0.01
 F18-C28 = F17-C28 = F16-C28
 1.39 with sigma of 0.01
 F15-C24 = F14-C24 = F13-C24
 1.39 with sigma of 0.01
 F7-C19 = F9-C19 = F8-C19
 1.39 with sigma of 0.01
 F11-C23 = F10-C23 = F12-C23
 1.39 with sigma of 0.01
 O22-C74 = O21-C72 = O19-C67 = O20-C69
 1.25 with sigma of 0.01
 C25-C24 = C28-C27 = C23-C22 = C20-C19
 1.54 with sigma of 0.01
 C73-C72 = C74-C73 = C69-C68 = C68-C67
 1.39 with sigma of 0.01
 C75-C74 = C70-C69 = C67-C66 = C72-C71
 1.54 with sigma of 0.01
 C21-C20 = C22-C21 = C26-C25 = C27-C26
 1.39 with sigma of 0.01
 C23A-C22A = C28A-C27A = C25A-C24A = C20A-C19A
 1.54 with sigma of 0.01
 C75A-C74A = C72A-C71A = C67A-C66A = C70A-C69A
 1.5 with sigma of 0.01
 C27A-C26A = C26A-C25A = C21A-C20A = C22A-C21A
 1.39 with sigma of 0.01
 O8A-C27A = O7A-C25A = O6A-C22A = O5A-C20A
 1.25 with sigma of 0.01
 O22A-C74A = O21A-C72A = O19A-C67A = O20A-C69A
 1.25 with sigma of 0.01
 C69A-C68A = C68A-C67A = C74A-C73A = C73A-C72A
 1.39 with sigma of 0.01
 F41A-C70A = F42A-C70A = F40A-C70A = F39A-C66A = F38A-C66A = F37A-C66A = F46A-
 C75A = F48A-C75A = F47A-C75A = F44A-C71A = F45A-C71A = F43A-C71A
 1.39 with sigma of 0.01
 F14A-C24A = F13A-C24A = F15A-C24A = F7A-C19A = F9A-C19A = F8A-C19A = F12A-
 C23A = F10A-C23A = F11A-C23A = F17A-C28A = F16A-C28A = F18A-C28A
 1.39 with sigma of 0.01
 C52-C49 = C5-C2
 1.53 with sigma of 0.001
 C20-C19 = C25A-C24A = C28A-C27A = C25-C24 = C23-C22 = C20A-C19A = C23A-C22A =
 C28-C27 = C15-C14 = C18-C17 = C86-C85 = C89-C88 = C39-C38 = C42-C41 = C44-C43 =
  C47-C46 = C72A-C71A = C67-C66 = C70-C69 = C67A-C66A = C70A-C69A = C75-C74
 1.53 with sigma of 0.001
 C52-C49 = C52-C51 = C52-C53 = C52-N9
 1.39 with sigma of 0.001
 C52-C51 = C53-C52 = C50-C49 = C49-C48 = C77-C76 = C78-C77 = C81-C80 = C80-C79
 = C31-C30 = C30-C29 = C33-C32 = C34-C33 = C2-C1 = C3-C2 = C6-C5 = C5-C4
 1.52 with sigma of 0.001
 C69-F41
 2.4 with sigma of 0.02
 C74-F48
 2.4 with sigma of 0.02
 C69-F42
 2.4 with sigma of 0.02
 C72-F45
 2.4 with sigma of 0.02
 C67-F39
 2.4 with sigma of 0.02
 C67-F38
 2.4 with sigma of 0.02
 C67-F37
 2.4 with sigma of 0.02
 C72-F44
 2.4 with sigma of 0.02
 C72-F43
 2.4 with sigma of 0.02
 C25-F15 = C27-F18
 2.4 with sigma of 0.02
 C69-F40
 2.4 with sigma of 0.02
 O21-C73
 2.287 with sigma of 0.02
 O20-C68
 2.287 with sigma of 0.02
 O22-C73
 2.287 with sigma of 0.02
 O19-C68
 2.287 with sigma of 0.02
 O19-C66
 2.421 with sigma of 0.02
 O20-C70
 2.421 with sigma of 0.02
 O21-C71
 2.421 with sigma of 0.02
 C73-C71
 2.539 with sigma of 0.02
 C20A-F7A
 2.4 with sigma of 0.02
 C68-C66
 2.539 with sigma of 0.02
 C25A-F14A
 2.4 with sigma of 0.02
 C68-C70
 2.539 with sigma of 0.02
 C73-C75
 2.539 with sigma of 0.02
 C25A-F13A
 2.4 with sigma of 0.02
 C20A-F9A
 2.4 with sigma of 0.02
 C22A-F11A
 2.4 with sigma of 0.02
 C25A-F15A
 2.4 with sigma of 0.02
 C22A-F10A
 2.4 with sigma of 0.02
 C22A-F12A
 2.4 with sigma of 0.02
 O22A-C73A
 2.287 with sigma of 0.02
 C20A-F8A
 2.4 with sigma of 0.02
 O21A-C73A
 2.287 with sigma of 0.02
 C27A-F16A
 2.4 with sigma of 0.02
 O20A-C68A
 2.287 with sigma of 0.02
 O19A-C68A
 2.287 with sigma of 0.02
 O22A-C75A
 2.421 with sigma of 0.02
 C27A-F18A
 2.4 with sigma of 0.02
 C27A-F17A
 2.4 with sigma of 0.02
 O21A-C71A
 2.421 with sigma of 0.02
 O20A-C70A
 2.421 with sigma of 0.02
 O19A-C66A
 2.421 with sigma of 0.02
 C68A-C66A
 2.539 with sigma of 0.02
 C68A-C70A
 2.539 with sigma of 0.02
 O7A-C26A
 2.287 with sigma of 0.02
 C73A-C75A
 2.539 with sigma of 0.02
 O8A-C26A
 2.287 with sigma of 0.02
 O5A-C21A
 2.287 with sigma of 0.02
 C73A-C71A
 2.539 with sigma of 0.02
 O6A-C21A
 2.287 with sigma of 0.02
 O8A-C28A
 2.421 with sigma of 0.02
 O5A-C19A
 2.421 with sigma of 0.02
 O7A-C24A
 2.421 with sigma of 0.02
 O6A-C23A
 2.421 with sigma of 0.02
 C21A-C23A
 2.539 with sigma of 0.02
 C74-F47
 2.4 with sigma of 0.02
 C74-F46
 2.4 with sigma of 0.02
 O22-C75
 2.421 with sigma of 0.02
 F42-F41 \\sim F42-F40 \\sim F41-F40
 with sigma of 0.02
 F18-F17 \\sim F17-F16 \\sim F18-F16
 with sigma of 0.02
 F9-F8 \\sim F8-F7 \\sim F9-F7
 with sigma of 0.02
 F38-F37 \\sim F39-F38 \\sim F39-F37
 with sigma of 0.02
 F15-F13 \\sim F15-F14 \\sim F14-F13
 with sigma of 0.02
 F12-F11 \\sim F11-F10 \\sim F12-F10
 with sigma of 0.02
 F8-C20 \\sim F7-C20 \\sim F9-C20
 with sigma of 0.02
 F11-C22 \\sim F12-C22 \\sim F10-C22
 with sigma of 0.02
 F15-C25 \\sim F14-C25 \\sim F13-C25
 with sigma of 0.02
 F18-C27 \\sim F17-C27 \\sim F16-C27
 with sigma of 0.02
 F48-F47 \\sim F48-F46 \\sim F47-F46
 with sigma of 0.02
 F45-F43 \\sim F44-F43 \\sim F45-F44
 with sigma of 0.02
 F9A-F7A \\sim F8A-F7A \\sim F9A-F8A
 with sigma of 0.02
 F42A-F41A \\sim F41A-F40A \\sim F42A-F40A
 with sigma of 0.02
 F48A-F47A \\sim F47A-F46A \\sim F48A-F46A
 with sigma of 0.02
 F45A-F43A \\sim F45A-F44A \\sim F44A-F43A
 with sigma of 0.02
 F38A-F37A \\sim F39A-F37A \\sim F39A-F38A
 with sigma of 0.02
 F15A-F13A \\sim F14A-F13A \\sim F15A-F14A
 with sigma of 0.02
 F17A-F16A \\sim F18A-F16A \\sim F18A-F17A
 with sigma of 0.02
 F12A-F11A \\sim F12A-F10A \\sim F11A-F10A
 with sigma of 0.02
3. Restrained planarity
 O8, C27, C28, C26, C25, O7, C24
 with sigma of 0.1
 O22, C75, C74, C73, O21, C72, C71
 with sigma of 0.1
 O20, C69, C68, C70, O19, C67, C66
 with sigma of 0.1
 O6, C22, C23, C21, C20, O5, C19
 with sigma of 0.1
 O7A, C25A, C24A, C26A, C27A, O8A, C28A
 with sigma of 0.1
 O20A, C69A, C68A, O19A, C67A, C66A, C70A
 with sigma of 0.1
 O22A, C74A, C75A, C73A, C72A, O21A, C71A
 with sigma of 0.1
 O5A, C20A, C21A, C23A, C22A, O6A, C19A
 with sigma of 0.1
 O5A, C20A, C22A, O6A, C21A, C23A, C19A
 with sigma of 0.1
 C19, C20, O5, C21, C22, O6, C23
 with sigma of 0.1
4. Uiso/Uaniso restraints and constraints
O6 \\sim O5 \\sim O7 \\sim O8 \\sim F8 \\sim F10 \\sim F7 \\sim F9 \\sim C19
\\sim F13 \\sim F14 \\sim C24 \\sim C20 \\sim C23 \\sim F15 \\sim F18 \\sim F16
\\sim C28 \\sim C27 \\sim F17 \\sim F12 \\sim F11 \\sim C22 \\sim C21 \\sim C25
\\sim C26: within 2A with sigma of 0.01 and sigma for terminal atoms of 0.02
within 2A
O7A \\sim F13A \\sim F18A \\sim O5A \\sim C27A \\sim F9A \\sim C25A \\sim C20A
\\sim F15A \\sim C19A \\sim C28A \\sim F7A \\sim O6A \\sim F8A \\sim C24A \\sim
F10A \\sim F14A \\sim C21A \\sim C26A \\sim C23A \\sim O8A \\sim C22A \\sim
F17A \\sim F12A \\sim F16A \\sim F11A: within 2A with sigma of 0.01 and sigma
for terminal atoms of 0.02 within 2A
F47 \\sim O22 \\sim C75 \\sim F46 \\sim C74 \\sim F48 \\sim F45 \\sim C73 \\sim
C72 \\sim C71 \\sim F44 \\sim O20A \\sim F46A \\sim C70A \\sim F40A \\sim F41A
\\sim F42A \\sim C69A \\sim C68A \\sim O20 \\sim O21 \\sim O19 \\sim C67 \\sim
C70 \\sim C66 \\sim F40 \\sim F41 \\sim F42 \\sim F43 \\sim C69 \\sim F37 \\sim
F38 \\sim F39 \\sim C68 \\sim F47A \\sim O22A \\sim O21A \\sim O19A \\sim C75A
\\sim C67A \\sim C74A \\sim F48A \\sim C66A \\sim F45A \\sim C73A \\sim F43A
\\sim C72A \\sim C71A \\sim F44A \\sim F37A \\sim F38A \\sim F39A: within 2A
with sigma of 0.01 and sigma for terminal atoms of 0.02 within 2A
C53 \\sim C52 \\sim C51: within 2A with sigma of 0.01 and sigma for terminal
atoms of 0.02 within 2A
5. Rigid body (RIGU) restrains
 F47A, O22A, O20A, O21A, O19A, C75A, C67A, F46A, C74A, F48A, C70A, C66A, F40A,
 F45A, F41A, F42A, C73A, F43A, C72A, C71A, C69A, F44A, F37A, F38A, C68A, F39A,
 Y2
 with sigma for 1-2 distances of 0.001 and sigma for 1-3 distances of 0.002
 F47, O22, O20, O21, O19, C75, C67, F46, C74, F48, C70, C66, F40, F45, F41,
 F42, C73, F43, C72, C71, C69, F44, F37, F38, F39, C68, Y2
 with sigma for 1-2 distances of 0.001 and sigma for 1-3 distances of 0.002
 Y1
 with sigma for 1-2 distances of 0.001 and sigma for 1-3 distances of 0.002
 O6, F16, C25, O5, F12, O7, F15, O8, C27, F8, C22, F10, C23, F7, F18, F9, C28,
 C19, F17, F13, F11, F14, C21, C24, C26, C20, Y1
 with sigma for 1-2 distances of 0.001 and sigma for 1-3 distances of 0.002
 O7A, F13A, F18A, O5A, C27A, F9A, C25A, C20A, F15A, C19A, C28A, F7A, O6A, F8A,
 C24A, F10A, F14A, C21A, C26A, C23A, O8A, C22A, F17A, F12A, F16A, F11A, Y1
 with sigma for 1-2 distances of 0.001 and sigma for 1-3 distances of 0.002
6. Others
 Sof(O7A)=Sof(O5A)=Sof(F9A)=Sof(C20A)=Sof(C19A)=Sof(F7A)=Sof(F8A)=Sof(F10A)=
 Sof(C21A)=Sof(H21A)=Sof(C23A)=Sof(C22A)=Sof(F12A)=Sof(F11A)=Sof(O6A)=Sof(C25A)=
 Sof(C24A)=Sof(F13A)=Sof(F14A)=Sof(F15A)=Sof(C26A)=Sof(H26A)=Sof(C27A)=Sof(O8A)=
 Sof(C28A)=Sof(F17A)=Sof(F18A)=Sof(F16A)=1-FVAR(1)
 Sof(O6)=Sof(O5)=Sof(O7)=Sof(O8)=Sof(F8)=Sof(F10)=Sof(F7)=Sof(F9)=Sof(C19)=
 Sof(F13)=Sof(F14)=Sof(C24)=Sof(C20)=Sof(C23)=Sof(F15)=Sof(F18)=Sof(F16)=
 Sof(C28)=Sof(C27)=Sof(F17)=Sof(F12)=Sof(F11)=Sof(C22)=Sof(C21)=Sof(H21)=
 Sof(C25)=Sof(C26)=Sof(H26)=FVAR(1)
 Sof(F47A)=Sof(O22A)=Sof(O20A)=Sof(O21A)=Sof(O19A)=Sof(C75A)=Sof(C67A)=
 Sof(F46A)=Sof(C74A)=Sof(F48A)=Sof(C70A)=Sof(C66A)=Sof(F40A)=Sof(F45A)=
 Sof(F41A)=Sof(F42A)=Sof(C73A)=Sof(H73A)=Sof(F43A)=Sof(C72A)=Sof(C71A)=
 Sof(C69A)=Sof(F44A)=Sof(F37A)=Sof(F38A)=Sof(F39A)=Sof(C68A)=Sof(H68A)=1-FVAR(2)
 Sof(F47)=Sof(O22)=Sof(O20)=Sof(O21)=Sof(O19)=Sof(C75)=Sof(C67)=Sof(F46)=
 Sof(C74)=Sof(F48)=Sof(C70)=Sof(C66)=Sof(F40)=Sof(F45)=Sof(F41)=Sof(F42)=
 Sof(C73)=Sof(H73)=Sof(F43)=Sof(C72)=Sof(C71)=Sof(C69)=Sof(F44)=Sof(F37)=
 Sof(F38)=Sof(F39)=Sof(C68)=Sof(H68)=FVAR(2)
7.a Aromatic/amide H refined with riding coordinates:
 C36(H36), C58(H58), C60(H60), C56(H56), C37(H37), C63(H63), C11(H11), C9(H9),
 C13(H13), C84(H84), C83(H83), C87(H87), C45(H45), C16(H16), C40(H40), C73(H73),
  C21(H21), C26(H26), C68(H68), C21A(H21A), C26A(H26A), C73A(H73A), C68A(H68A)
7.b Fitted hexagon refined as free rotating group:
 C58(C59,C60,C55,C56,C57), C12(C11,C10,C9,C8,C13)
7.c Idealised Me refined as rotating group:
 C29(H29A,H29B,H29C), C78(H78A,H78B,H78C), C48(H48A,H48B,H48C), C31(H31A,H31B,
 H31C), C6(H6A,H6B,H6C), C4(H4A,H4B,H4C), C51(H51A,H51B,H51C), C32(H32A,H32B,
 H32C), C1(H1A,H1B,H1C), C81(H81A,H81B,H81C), C3(H3A,H3B,H3C), C79(H79A,H79B,
 H79C), C76(H76A,H76B,H76C), C34(H34A,H34B,H34C), C50(H50A,H50B,H50C), C53(H53A,
 H53B,H53C)
;
_olex2_submission_special_instructions 'No special instructions were received'

loop_
_space_group_symop_operation_xyz
'x, y, z'
'-x, -y, -z'

loop_
_atom_site_label
_atom_site_type_symbol
_atom_site_fract_x
_atom_site_fract_y
_atom_site_fract_z
_atom_site_U_iso_or_equiv
_atom_site_adp_type
_atom_site_occupancy
_atom_site_site_symmetry_order
_atom_site_calc_flag
_atom_site_refinement_flags_posn
_atom_site_refinement_flags_adp
_atom_site_refinement_flags_occupancy
_atom_site_disorder_assembly
_atom_site_disorder_group
Y1 Y 0.33307(8) 0.36880(6) 0.33948(5) 0.0426(3) Uani 1 1 d . . . . .
Y2 Y -0.05128(8) 0.04865(5) 0.25414(5) 0.0392(3) Uani 1 1 d . . . . .
Cu2 Cu 0.000000 0.500000 0.000000 0.0315(5) Uani 1 2 d S . P . .
Cu1 Cu 0.47361(10) 0.30871(7) -0.15394(7) 0.0405(4) Uani 1 1 d . . . . .
F47 F 0.2330(8) -0.1114(8) 0.2934(7) 0.110(4) Uani 0.647(5) 1 d D U P A 1
N7 N 0.3750(6) 0.3306(4) -0.0703(4) 0.033(2) Uani 1 1 d . . . . .
N14 N -0.0409(6) 0.4377(4) 0.0773(4) 0.033(2) Uani 1 1 d . . . . .
O26 O 0.1362(6) 0.4972(4) 0.0087(4) 0.045(2) Uani 1 1 d . . . . .
O12 O 0.5775(6) 0.3077(4) -0.2371(4) 0.050(2) Uani 1 1 d . . . . .
O23 O 0.0015(6) 0.1015(4) 0.3278(4) 0.043(2) Uani 1 1 d . . . . .
N4 N 0.3211(7) 0.1585(4) 0.2165(5) 0.043(2) Uani 1 1 d . . . . .
O14 O 0.5703(6) 0.2930(4) -0.1091(4) 0.048(2) Uani 1 1 d . . . . .
N12 N -0.0325(6) 0.3544(4) 0.1396(4) 0.033(2) Uani 1 1 d . . . . .
N2 N 0.1283(6) 0.4335(5) 0.3084(4) 0.040(2) Uani 1 1 d . . . . .
O1 O 0.0584(6) 0.4787(4) 0.1731(4) 0.052(2) Uani 1 1 d . . . . .
O18 O -0.1534(6) 0.1373(4) 0.2868(4) 0.047(2) Uani 1 1 d . . . . .
O25 O -0.0349(5) 0.5804(4) 0.0633(4) 0.0417(19) Uani 1 1 d . . . . .
O4 O 0.4287(5) 0.3245(4) 0.2414(4) 0.0422(19) Uani 1 1 d . . . . .
O2 O 0.1731(5) 0.3994(4) 0.3425(4) 0.0416(19) Uani 1 1 d . . . . .
O9 O 0.2842(5) 0.2642(4) 0.3375(3) 0.0415(19) Uani 1 1 d . . . . .
O16 O 0.1034(5) 0.0621(3) 0.1796(4) 0.0410(19) Uani 1 1 d . . . . .
N3 N 0.3067(6) 0.2169(4) 0.2983(5) 0.040(2) Uani 1 1 d . . . . .
N11 N -0.0425(7) 0.2556(5) 0.3767(5) 0.045(2) Uani 1 1 d . . . . .
N5 N 0.3001(6) 0.3376(4) 0.0334(4) 0.031(2) Uani 1 1 d . . . . .
O6 O 0.3218(16) 0.4556(11) 0.4019(9) 0.056(4) Uani 0.531(8) 1 d D U P B 1
F52 F 0.3272(5) 0.5857(3) 0.0086(5) 0.072(2) Uani 1 1 d . . . . .
O3 O 0.3364(6) 0.4454(4) 0.2543(4) 0.048(2) Uani 1 1 d . . . . .
C36 C 0.3808(8) 0.3239(5) -0.0113(5) 0.034(3) Uani 1 1 d . . . . .
H36 H 0.438226 0.310382 -0.001694 0.041 Uiso 1 1 calc R U . . .
O11 O 0.3794(6) 0.3311(4) -0.1986(4) 0.051(2) Uani 1 1 d . . . . .
N9 N 0.1478(6) 0.0864(4) 0.1190(4) 0.039(2) Uani 1 1 d D . . . .
O13 O 0.4680(6) 0.2042(4) -0.1529(4) 0.045(2) Uani 1 1 d . . . . .
O17 O -0.0681(6) 0.1036(4) 0.1579(4) 0.046(2) Uani 1 1 d . . . . .
O24 O -0.0416(7) 0.3152(4) 0.3666(4) 0.060(2) Uani 1 1 d . . . . .
N10 N -0.0208(7) 0.1552(5) 0.3564(5) 0.045(3) Uani 1 1 d . . . . .
F54 F 0.3160(5) 0.4856(3) 0.0205(4) 0.068(2) Uani 1 1 d . . . . .
O5 O 0.2231(18) 0.3381(12) 0.4471(9) 0.045(3) Uani 0.531(8) 1 d D U P B 1
N8 N 0.2052(7) 0.1601(4) 0.0434(4) 0.042(2) Uani 1 1 d . . . . .
C58 C -0.0244(5) 0.2848(3) 0.2329(3) 0.037(3) Uani 1 1 d G . . . .
H58 H -0.066036 0.313899 0.261602 0.045 Uiso 1 1 calc R U . . .
C59 C 0.0124(5) 0.2302(3) 0.2586(2) 0.035(3) Uani 1 1 d G . . . .
C60 C 0.0733(5) 0.1876(3) 0.2166(3) 0.033(3) Uani 1 1 d G . . . .
H60 H 0.098444 0.150291 0.234200 0.040 Uiso 1 1 calc R U . . .
C55 C 0.0974(5) 0.1997(3) 0.1489(3) 0.039(3) Uani 1 1 d G . . . .
C56 C 0.0606(5) 0.2543(3) 0.1232(2) 0.035(3) Uani 1 1 d G . . . .
H56 H 0.077029 0.262607 0.076883 0.042 Uiso 1 1 calc R U . . .
C57 C -0.0003(5) 0.2969(3) 0.1652(3) 0.035(3) Uani 1 1 d G . . . .
O22 O 0.0609(16) -0.0180(7) 0.2884(12) 0.060(2) Uani 0.647(5) 1 d D U P A 1
N13 N -0.1168(7) 0.3873(4) 0.1742(5) 0.045(3) Uani 1 1 d . . . . .
O10 O 0.3197(6) 0.1414(4) 0.1626(4) 0.047(2) Uani 1 1 d . . . . .
O20 O -0.1304(13) -0.0061(8) 0.3516(12) 0.057(2) Uani 0.647(5) 1 d D U P A 1
O7 O 0.4269(13) 0.3142(15) 0.3979(9) 0.052(4) Uani 0.531(8) 1 d D U P B 1
N6 N 0.2343(6) 0.3560(4) 0.0012(4) 0.036(2) Uani 1 1 d . . . . .
O21 O -0.0349(15) -0.0447(6) 0.2056(13) 0.059(2) Uani 0.647(5) 1 d D U P A 1
C37 C 0.2825(8) 0.3513(5) -0.0598(5) 0.039(3) Uani 1 1 d . . . . .
H37 H 0.255511 0.361319 -0.094378 0.047 Uiso 1 1 calc R U . . .
O15 O 0.2248(7) 0.2145(4) 0.0136(4) 0.060(2) Uani 1 1 d . . . . .
C63 C -0.2008(9) 0.1761(6) 0.1947(6) 0.052(3) Uani 1 1 d . . . . .
H63 H -0.246605 0.202515 0.180752 0.062 Uiso 1 1 calc R U . . .
C7 C 0.1296(8) 0.4259(5) 0.2476(5) 0.034(3) Uani 1 1 d . . . . .
F36 F -0.2400(5) 0.2514(4) 0.3360(4) 0.069(2) Uani 1 1 d . . . . .
C12 C 0.2646(5) 0.2716(2) 0.2029(3) 0.030(2) Uani 1 1 d G . . . .
C11 C 0.2975(4) 0.2786(3) 0.1346(3) 0.030(2) Uani 1 1 d G . . . .
H11 H 0.336823 0.245857 0.110030 0.037 Uiso 1 1 calc R U . . .
C10 C 0.2730(5) 0.3335(3) 0.1023(2) 0.034(3) Uani 1 1 d G . . . .
C9 C 0.2155(5) 0.3814(2) 0.1382(3) 0.033(3) Uani 1 1 d G . . . .
H9 H 0.198722 0.418955 0.116144 0.039 Uiso 1 1 calc R U . . .
C8 C 0.1826(4) 0.3744(3) 0.2065(3) 0.028(2) Uani 1 1 d G . . . .
C13 C 0.2072(5) 0.3195(3) 0.2389(2) 0.036(3) Uani 1 1 d G . . . .
H13 H 0.184685 0.314740 0.285563 0.043 Uiso 1 1 calc R U . . .
C84 C -0.1160(9) 0.4363(5) 0.1340(6) 0.046(3) Uani 1 1 d . . . . .
H84 H -0.164926 0.469214 0.143493 0.055 Uiso 1 1 calc R U . . .
C17 C 0.4730(7) 0.3485(5) 0.1856(5) 0.039(3) Uani 1 1 d D . . . .
F34 F -0.3367(6) 0.2504(5) 0.2799(5) 0.092(3) Uani 1 1 d . . . . .
C44 C 0.5432(10) 0.1716(5) -0.1574(6) 0.048(3) Uani 1 1 d D . . . .
C54 C 0.1478(9) 0.1507(5) 0.1058(5) 0.041(3) Uani 1 1 d . . . . .
N1 N 0.0736(6) 0.4720(4) 0.2286(5) 0.038(2) Uani 1 1 d . . . . .
C35 C 0.2967(8) 0.2175(6) 0.2395(6) 0.042(3) Uani 1 1 d . . . . .
C83 C 0.0115(8) 0.3865(5) 0.0832(5) 0.033(3) Uani 1 1 d . . . . .
H83 H 0.071296 0.374151 0.052349 0.040 Uiso 1 1 calc R U . . .
C30 C 0.3539(5) 0.1571(5) 0.3179(4) 0.040(3) Uani 1 1 d D . . . .
C86 C 0.0299(9) 0.6147(5) 0.0630(6) 0.047(3) Uani 1 1 d D . . . .
F26 F 0.5583(7) 0.1086(5) -0.2441(4) 0.091(3) Uani 1 1 d . . . . .
C87 C 0.1292(9) 0.6025(6) 0.0423(6) 0.045(3) Uani 1 1 d . . . . .
H87 H 0.168468 0.635080 0.045143 0.055 Uiso 1 1 calc R U . . .
F6 F 0.5155(7) 0.2445(4) 0.1488(4) 0.089(3) Uani 1 1 d . . . . .
C82 C -0.0161(8) 0.2144(6) 0.3293(5) 0.038(3) Uani 1 1 d . . . . .
F51 F 0.0597(7) 0.7171(4) 0.0874(6) 0.117(4) Uani 1 1 d . . . . .
F2 F 0.2992(7) 0.5324(4) 0.1618(4) 0.091(3) Uani 1 1 d . . . . .
C88 C 0.1754(6) 0.5447(5) 0.0171(5) 0.039(3) Uani 1 1 d D . . . .
C33 C 0.3373(7) 0.1113(5) 0.2699(6) 0.053(4) Uani 1 1 d D . . . .
F3 F 0.4491(6) 0.5303(4) 0.1051(4) 0.085(3) Uani 1 1 d . . . . .
C77 C -0.0638(6) 0.1542(5) 0.4316(5) 0.047(3) Uani 1 1 d D . . . .
O8 O 0.4877(15) 0.4141(12) 0.3044(13) 0.058(4) Uani 0.531(8) 1 d D U P B 1
C62 C -0.1293(10) 0.1426(6) 0.1483(6) 0.051(3) Uani 1 1 d . . . . .
O19 O -0.2037(14) 0.0237(9) 0.2521(11) 0.060(2) Uani 0.647(5) 1 d D U P A 1
C45 C 0.6233(9) 0.1891(6) -0.1416(6) 0.047(3) Uani 1 1 d . . . . .
H45 H 0.675822 0.158981 -0.146169 0.057 Uiso 1 1 calc R U . . .
F22 F 0.6527(7) 0.3063(6) -0.4071(4) 0.111(4) Uani 1 1 d . . . . .
F30 F 0.7007(7) 0.2715(6) -0.0403(5) 0.109(4) Uani 1 1 d . . . . .
F21 F 0.3256(7) 0.3675(6) -0.3434(4) 0.113(4) Uani 1 1 d . . . . .
F4 F 0.5521(7) 0.3170(4) 0.0776(4) 0.090(3) Uani 1 1 d . . . . .
F32 F -0.1451(9) 0.1022(5) 0.0547(5) 0.118(4) Uani 1 1 d . . . . .
C64 C -0.2070(8) 0.1722(6) 0.2589(6) 0.045(3) Uani 1 1 d . . . . .
C2 C 0.0160(6) 0.5098(5) 0.2860(5) 0.053(3) Uani 1 1 d D . . . .
F19 F 0.2441(7) 0.3874(6) -0.2439(5) 0.108(4) Uani 1 1 d . . . . .
C15 C 0.3969(9) 0.4540(5) 0.1965(6) 0.048(3) Uani 1 1 d D . . . .
C18 C 0.5444(10) 0.3026(6) 0.1407(6) 0.062(4) Uani 1 1 d D . . . .
F31 F -0.0341(8) 0.1659(5) 0.0383(4) 0.098(3) Uani 1 1 d . . . . .
C49 C 0.2511(7) 0.0968(5) 0.0146(4) 0.054(3) Uani 1 1 d D . . . .
F27 F 0.6203(8) 0.0680(4) -0.1746(6) 0.121(4) Uani 1 1 d . . . . .
F25 F 0.4673(7) 0.0767(4) -0.1520(5) 0.100(3) Uani 1 1 d . . . . .
C43 C 0.5479(10) 0.1055(5) -0.1821(7) 0.052(3) Uani 1 1 d D . . . .
C80 C -0.0487(6) 0.2215(6) 0.4431(5) 0.049(3) Uani 1 1 d D . . . .
F8 F 0.1677(13) 0.3312(8) 0.6155(6) 0.066(5) Uani 0.531(8) 1 d D U P B 1
F49 F -0.0489(8) 0.7107(4) 0.0455(5) 0.101(3) Uani 1 1 d . . . . .
F10 F 0.2638(15) 0.5731(7) 0.4740(12) 0.121(6) Uani 0.531(8) 1 d D U P B 1
F28 F 0.7633(7) 0.3099(6) -0.1383(6) 0.121(4) Uani 1 1 d . . . . .
C16 C 0.4627(8) 0.4099(6) 0.1601(6) 0.043(3) Uani 1 1 d . . . . .
H16 H 0.501438 0.422072 0.116688 0.052 Uiso 1 1 calc R U . . .
F23 F 0.7046(10) 0.2498(8) -0.3393(5) 0.165(7) Uani 1 1 d . . . . .
F7 F 0.0608(9) 0.3333(9) 0.5666(7) 0.073(4) Uani 0.531(8) 1 d D U P B 1
F50 F -0.0758(8) 0.6773(5) 0.1423(5) 0.116(4) Uani 1 1 d . . . . .
C46 C 0.6302(7) 0.2474(6) -0.1198(6) 0.045(3) Uani 1 1 d D . . . .
C52 C 0.1958(6) 0.0516(4) 0.0650(4) 0.054(3) Uani 1 1 d D U . . .
C41 C 0.5666(9) 0.3122(7) -0.2920(6) 0.057(4) Uani 1 1 d D . . . .
C29 C 0.4586(6) 0.1706(6) 0.3058(6) 0.048(3) Uani 1 1 d D . . . .
H29A H 0.492450 0.132406 0.317989 0.072 Uiso 1 1 calc R U . . .
H29B H 0.461959 0.205046 0.332418 0.072 Uiso 1 1 calc R U . . .
H29C H 0.488741 0.182922 0.259099 0.072 Uiso 1 1 calc R U . . .
F53 F 0.3178(6) 0.5335(5) -0.0696(4) 0.095(3) Uani 1 1 d . . . . .
C5 C 0.0707(7) 0.4931(5) 0.3354(4) 0.050(3) Uani 1 1 d D . . . .
C65 C -0.2818(10) 0.2125(8) 0.3065(8) 0.063(4) Uani 1 1 d . . . . .
C47 C 0.7191(8) 0.2586(9) -0.1005(8) 0.073(5) Uani 1 1 d D . . . .
C78 C -0.0072(9) 0.1041(6) 0.4610(6) 0.066(4) Uani 1 1 d D . . . .
H78A H -0.016538 0.062195 0.448628 0.099 Uiso 1 1 calc R U . . .
H78B H -0.029976 0.105036 0.509043 0.099 Uiso 1 1 calc R U . . .
H78C H 0.061257 0.112722 0.444314 0.099 Uiso 1 1 calc R U . . .
F35 F -0.3393(6) 0.1780(5) 0.3548(5) 0.095(3) Uani 1 1 d . . . . .
C48 C 0.2461(10) 0.0983(7) -0.0550(4) 0.061(4) Uani 1 1 d D . . . .
H48A H 0.179799 0.108604 -0.054476 0.091 Uiso 1 1 calc R U . . .
H48B H 0.267269 0.056654 -0.072696 0.091 Uiso 1 1 calc R U . . .
H48C H 0.288152 0.130419 -0.082751 0.091 Uiso 1 1 calc R U . . .
C85 C -0.0077(10) 0.6807(5) 0.0863(7) 0.057(4) Uani 1 1 d D . . . .
F5 F 0.6284(7) 0.3014(6) 0.1463(6) 0.124(5) Uani 1 1 d . . . . .
F33 F -0.1809(10) 0.1993(6) 0.0634(5) 0.142(5) Uani 1 1 d . . . . .
C31 C 0.3073(9) 0.1402(7) 0.3908(4) 0.063(4) Uani 1 1 d D . . . .
H31A H 0.315406 0.174331 0.416258 0.095 Uiso 1 1 calc R U . . .
H31B H 0.337766 0.100720 0.403446 0.095 Uiso 1 1 calc R U . . .
H31C H 0.238553 0.134649 0.399650 0.095 Uiso 1 1 calc R U . . .
F9 F 0.1739(12) 0.2603(6) 0.5501(7) 0.082(4) Uani 0.531(8) 1 d D U P B 1
C75 C 0.1408(8) -0.1014(6) 0.3332(6) 0.080(3) Uani 0.647(5) 1 d D U P A 1
C67 C -0.2556(10) -0.0213(8) 0.2784(7) 0.068(2) Uani 0.647(5) 1 d D U P A 1
C19 C 0.1586(10) 0.3242(7) 0.5555(7) 0.056(3) Uani 0.531(8) 1 d D U P B 1
C6 C 0.0058(10) 0.4752(7) 0.4045(5) 0.077(5) Uani 1 1 d D . . . .
H6A H -0.035051 0.441272 0.402786 0.116 Uiso 1 1 calc R U . . .
H6B H -0.034720 0.512223 0.422745 0.116 Uiso 1 1 calc R U . . .
H6C H 0.045329 0.460410 0.432395 0.116 Uiso 1 1 calc R U . . .
F1 F 0.4027(10) 0.5627(4) 0.2013(6) 0.125(4) Uani 1 1 d . . . . .
C4 C 0.1460(9) 0.5384(6) 0.3355(8) 0.076(5) Uani 1 1 d D . . . .
H4A H 0.182959 0.519881 0.363896 0.114 Uiso 1 1 calc R U . . .
H4B H 0.114231 0.578650 0.352177 0.114 Uiso 1 1 calc R U . . .
H4C H 0.189487 0.545942 0.290623 0.114 Uiso 1 1 calc R U . . .
F46 F 0.1446(10) -0.0620(6) 0.3793(6) 0.092(3) Uani 0.647(5) 1 d D U P A 1
C14 C 0.3888(12) 0.5207(5) 0.1650(8) 0.073(5) Uani 1 1 d D . . . .
C51 C 0.1209(8) 0.0224(6) 0.0483(6) 0.078(5) Uani 1 1 d D U . . .
H51A H 0.080218 -0.001026 0.087306 0.117 Uiso 1 1 calc R U . . .
H51B H 0.150435 -0.006840 0.013567 0.117 Uiso 1 1 calc R U . . .
H51C H 0.081492 0.055316 0.032670 0.117 Uiso 1 1 calc R U . . .
C38 C 0.3056(9) 0.3454(11) -0.2801(7) 0.085(6) Uani 1 1 d D . . . .
C40 C 0.4848(10) 0.3241(7) -0.3090(6) 0.065(4) Uani 1 1 d . . . . .
H40 H 0.487888 0.325723 -0.353902 0.078 Uiso 1 1 calc R U . . .
C32 C 0.4220(9) 0.0664(6) 0.2384(7) 0.075(5) Uani 1 1 d D . . . .
H32A H 0.404131 0.039226 0.209950 0.112 Uiso 1 1 calc R U . . .
H32B H 0.439838 0.040107 0.272796 0.112 Uiso 1 1 calc R U . . .
H32C H 0.476816 0.090985 0.212043 0.112 Uiso 1 1 calc R U . . .
C39 C 0.3969(8) 0.3338(7) -0.2603(6) 0.060(4) Uani 1 1 d D . . . .
C1 C 0.0162(14) 0.5787(5) 0.2599(7) 0.102(7) Uani 1 1 d D . . . .
H1A H 0.082527 0.592003 0.242312 0.153 Uiso 1 1 calc R U . . .
H1B H -0.020306 0.605251 0.295675 0.153 Uiso 1 1 calc R U . . .
H1C H -0.013649 0.583286 0.224888 0.153 Uiso 1 1 calc R U . . .
C81 C 0.0442(8) 0.2352(7) 0.4550(7) 0.067(4) Uani 1 1 d D . . . .
H81A H 0.099121 0.217746 0.420448 0.100 Uiso 1 1 calc R U . . .
H81B H 0.044442 0.215717 0.497956 0.100 Uiso 1 1 calc R U . . .
H81C H 0.048916 0.281143 0.454435 0.100 Uiso 1 1 calc R U . . .
C3 C -0.0864(6) 0.4882(8) 0.3073(7) 0.079(5) Uani 1 1 d D . . . .
H3A H -0.111871 0.494737 0.270224 0.118 Uiso 1 1 calc R U . . .
H3B H -0.126586 0.512697 0.343735 0.118 Uiso 1 1 calc R U . . .
H3C H -0.086693 0.443079 0.321722 0.118 Uiso 1 1 calc R U . . .
F29 F 0.7838(7) 0.2104(5) -0.1104(7) 0.129(5) Uani 1 1 d . . . . .
F13 F 0.4858(12) 0.2276(7) 0.4736(9) 0.095(5) Uani 0.531(8) 1 d D U P B 1
C89 C 0.2854(6) 0.5394(6) -0.0061(7) 0.051(3) Uani 1 1 d D . . . .
C79 C -0.1308(11) 0.2556(8) 0.4931(6) 0.095(6) Uani 1 1 d D . . . .
H79A H -0.107025 0.292887 0.505794 0.142 Uiso 1 1 calc R U . . .
H79B H -0.156780 0.226992 0.532033 0.142 Uiso 1 1 calc R U . . .
H79C H -0.181566 0.269024 0.473613 0.142 Uiso 1 1 calc R U . . .
F14 F 0.4549(12) 0.3135(9) 0.5298(6) 0.111(5) Uani 0.531(8) 1 d D U P B 1
C24 C 0.5103(10) 0.2890(8) 0.4719(7) 0.085(4) Uani 0.531(8) 1 d D U P B 1
C74 C 0.0794(8) -0.0758(7) 0.2902(5) 0.068(2) Uani 0.647(5) 1 d D U P A 1
C61 C -0.1195(13) 0.1538(9) 0.0737(8) 0.075(5) Uani 1 1 d . . . . .
C20 C 0.2170(9) 0.3662(7) 0.4972(7) 0.053(3) Uani 0.531(8) 1 d D U P B 1
F48 F 0.1099(11) -0.1567(6) 0.3671(7) 0.092(4) Uani 0.647(5) 1 d D U P A 1
C76 C -0.1666(6) 0.1345(7) 0.4477(7) 0.070(4) Uani 1 1 d D . . . .
H76A H -0.200387 0.163233 0.423386 0.106 Uiso 1 1 calc R U . . .
H76B H -0.199496 0.136460 0.495049 0.106 Uiso 1 1 calc R U . . .
H76C H -0.166069 0.091108 0.435132 0.106 Uiso 1 1 calc R U . . .
C34 C 0.2446(9) 0.0765(7) 0.2971(8) 0.086(6) Uani 1 1 d D . . . .
H34A H 0.192393 0.105717 0.320468 0.129 Uiso 1 1 calc R U . . .
H34B H 0.253003 0.041215 0.327635 0.129 Uiso 1 1 calc R U . . .
H34C H 0.228555 0.060038 0.260874 0.129 Uiso 1 1 calc R U . . .
C42 C 0.6635(10) 0.3039(11) -0.3459(6) 0.087(6) Uani 1 1 d D . . . .
C50 C 0.3558(7) 0.1019(7) 0.0099(7) 0.067(4) Uani 1 1 d D . . . .
H50A H 0.382798 0.137579 -0.021001 0.101 Uiso 1 1 calc R U . . .
H50B H 0.392194 0.062650 -0.005800 0.101 Uiso 1 1 calc R U . . .
H50C H 0.359961 0.108903 0.053349 0.101 Uiso 1 1 calc R U . . .
C53 C 0.2521(10) -0.0017(6) 0.0835(7) 0.084(5) Uani 1 1 d D U . . .
H53A H 0.293967 -0.020999 0.043744 0.125 Uiso 1 1 calc R U . . .
H53B H 0.208743 -0.033248 0.111182 0.125 Uiso 1 1 calc R U . . .
H53C H 0.291497 0.013100 0.107916 0.125 Uiso 1 1 calc R U . . .
F20 F 0.2593(9) 0.2904(7) -0.2699(7) 0.140(5) Uani 1 1 d . . . . .
C70 C -0.1948(8) -0.0864(5) 0.4324(5) 0.066(2) Uani 0.647(5) 1 d D U P A 1
C66 C -0.3343(8) -0.0322(6) 0.2486(6) 0.081(3) Uani 0.647(5) 1 d D U P A 1
C23 C 0.3246(12) 0.5213(7) 0.4789(7) 0.091(4) Uani 0.531(8) 1 d D U P B 1
F40 F -0.2029(9) -0.0473(6) 0.4820(6) 0.071(3) Uani 0.647(5) 1 d D U P A 1
F45 F 0.0217(11) -0.1422(9) 0.1133(6) 0.095(4) Uani 0.647(5) 1 d D U P A 1
F41 F -0.1104(7) -0.1219(5) 0.4237(6) 0.075(3) Uani 0.647(5) 1 d D U P A 1
F42 F -0.2691(8) -0.1259(5) 0.4526(6) 0.071(3) Uani 0.647(5) 1 d D U P A 1
F24 F 0.7196(9) 0.3488(9) -0.3492(6) 0.183(8) Uani 1 1 d . . . . .
C73 C 0.0482(14) -0.1178(8) 0.2566(9) 0.073(3) Uani 0.647(5) 1 d D U P A 1
H73 H 0.067481 -0.161313 0.260605 0.088 Uiso 0.647(5) 1 calc R U P A 1
F43 F -0.1315(9) -0.1430(7) 0.1872(7) 0.098(3) Uani 0.647(5) 1 d D U P A 1
C72 C -0.0089(13) -0.1006(6) 0.2176(9) 0.069(2) Uani 0.647(5) 1 d D U P A 1
C71 C -0.0336(10) -0.1509(6) 0.1784(7) 0.085(2) Uani 0.647(5) 1 d D U P A 1
C69 C -0.1906(9) -0.0473(6) 0.3685(6) 0.061(2) Uani 0.647(5) 1 d D U P A 1
F15 F 0.6027(10) 0.2868(9) 0.4732(8) 0.103(5) Uani 0.531(8) 1 d D U P B 1
F44 F -0.0145(11) -0.2114(5) 0.2005(7) 0.100(3) Uani 0.647(5) 1 d D U P A 1
F37 F -0.3188(10) -0.0046(8) 0.1869(6) 0.099(4) Uani 0.647(5) 1 d D U P A 1
F18 F 0.6985(11) 0.4561(10) 0.3257(9) 0.103(5) Uani 0.531(8) 1 d D U P B 1
F16 F 0.5868(12) 0.5215(6) 0.3014(10) 0.116(5) Uani 0.531(8) 1 d D U P B 1
F38 F -0.3430(12) -0.0950(6) 0.2439(8) 0.111(4) Uani 0.647(5) 1 d D U P A 1
C28 C 0.6255(11) 0.4608(7) 0.2986(7) 0.085(4) Uani 0.531(8) 1 d D U P B 1
F39 F -0.4219(9) -0.0095(8) 0.2867(7) 0.109(4) Uani 0.647(5) 1 d D U P A 1
C27 C 0.5506(10) 0.4118(7) 0.3318(7) 0.066(4) Uani 0.531(8) 1 d D U P B 1
F17 F 0.6670(10) 0.4478(9) 0.2337(7) 0.089(5) Uani 0.531(8) 1 d D U P B 1
F12 F 0.3266(16) 0.5266(10) 0.5411(8) 0.128(6) Uani 0.531(8) 1 d D U P B 1
F11 F 0.4103(12) 0.5444(8) 0.4410(9) 0.120(6) Uani 0.531(8) 1 d D U P B 1
C22 C 0.2942(10) 0.4589(7) 0.4625(8) 0.067(4) Uani 0.531(8) 1 d D U P B 1
C21 C 0.2514(15) 0.4180(8) 0.5155(9) 0.061(4) Uani 0.531(8) 1 d D U P B 1
H21 H 0.246282 0.424677 0.559629 0.074 Uiso 0.531(8) 1 calc R U P B 1
C25 C 0.4971(12) 0.3297(9) 0.4129(7) 0.062(4) Uani 0.531(8) 1 d D U P B 1
C26 C 0.5639(15) 0.3753(10) 0.3851(10) 0.070(4) Uani 0.531(8) 1 d D U P B 1
H26 H 0.615323 0.381161 0.401540 0.084 Uiso 0.531(8) 1 calc R U P B 1
C68 C -0.2535(12) -0.0568(8) 0.3350(7) 0.064(3) Uani 0.647(5) 1 d D U P A 1
H68 H -0.297671 -0.089422 0.351554 0.077 Uiso 0.647(5) 1 calc R U P A 1
O7A O 0.227(2) 0.3434(15) 0.4430(9) 0.060(4) Uani 0.469(8) 1 d D U P B 2
O5A O 0.3197(19) 0.4468(13) 0.4062(11) 0.071(5) Uani 0.469(8) 1 d D U P B 2
F9A F 0.3004(16) 0.4781(9) 0.5384(7) 0.112(6) Uani 0.469(8) 1 d D U P B 2
C20A C 0.3729(13) 0.4812(8) 0.4227(7) 0.080(5) Uani 0.469(8) 1 d D U P B 2
C19A C 0.3242(12) 0.5193(7) 0.4830(7) 0.094(5) Uani 0.469(8) 1 d D U P B 2
F7A F 0.2387(13) 0.5489(9) 0.4797(12) 0.104(6) Uani 0.469(8) 1 d D U P B 2
F8A F 0.3815(15) 0.5641(9) 0.4904(10) 0.112(6) Uani 0.469(8) 1 d D U P B 2
F10A F 0.6326(16) 0.4949(13) 0.2398(9) 0.129(7) Uani 0.469(8) 1 d D U P B 2
C21A C 0.4700(13) 0.4838(10) 0.3883(9) 0.086(5) Uani 0.469(8) 1 d D U P B 2
H21A H 0.506059 0.511098 0.403147 0.104 Uiso 0.469(8) 1 calc R U P B 2
C23A C 0.6257(10) 0.4605(9) 0.2988(8) 0.111(5) Uani 0.469(8) 1 d D U P B 2
C22A C 0.5191(10) 0.4499(9) 0.3340(9) 0.089(5) Uani 0.469(8) 1 d D U P B 2
F12A F 0.6614(16) 0.4965(12) 0.3354(10) 0.122(7) Uani 0.469(8) 1 d D U P B 2
F11A F 0.6782(15) 0.4038(10) 0.2872(14) 0.155(8) Uani 0.469(8) 1 d D U P B 2
O6A O 0.4784(19) 0.4127(14) 0.3108(15) 0.079(5) Uani 0.469(8) 1 d D U P B 2
C25A C 0.2330(10) 0.3276(8) 0.4990(8) 0.064(4) Uani 0.469(8) 1 d D U P B 2
C24A C 0.1421(10) 0.3297(8) 0.5588(7) 0.071(4) Uani 0.469(8) 1 d D U P B 2
F13A F 0.0641(11) 0.3592(10) 0.5446(9) 0.080(5) Uani 0.469(8) 1 d D U P B 2
F14A F 0.1529(17) 0.3606(10) 0.6089(9) 0.089(6) Uani 0.469(8) 1 d D U P B 2
F15A F 0.1151(14) 0.2698(8) 0.5828(9) 0.100(6) Uani 0.469(8) 1 d D U P B 2
C26A C 0.3197(12) 0.3099(14) 0.5099(10) 0.073(5) Uani 0.469(8) 1 d D U P B 2
H26A H 0.318962 0.301208 0.554108 0.088 Uiso 0.469(8) 1 calc R U P B 2
C27A C 0.4079(10) 0.3039(13) 0.4604(9) 0.085(5) Uani 0.469(8) 1 d D U P B 2
O8A O 0.4147(18) 0.316(2) 0.4010(10) 0.078(5) Uani 0.469(8) 1 d D U P B 2
C28A C 0.4994(10) 0.2800(9) 0.4762(8) 0.107(5) Uani 0.469(8) 1 d D U P B 2
F17A F 0.5757(12) 0.3163(11) 0.4426(10) 0.133(6) Uani 0.469(8) 1 d D U P B 2
F18A F 0.5281(16) 0.2191(9) 0.4579(11) 0.114(7) Uani 0.469(8) 1 d D U P B 2
F16A F 0.4893(14) 0.2796(12) 0.5416(7) 0.128(7) Uani 0.469(8) 1 d D U P B 2
F47A F -0.014(2) -0.1342(18) 0.1105(12) 0.095(5) Uani 0.353(5) 1 d D U P A 2
O22A O -0.041(3) -0.0414(12) 0.202(2) 0.063(3) Uani 0.353(5) 1 d D U P A 2
O20A O 0.060(3) -0.0180(13) 0.288(2) 0.062(3) Uani 0.353(5) 1 d D U P A 2
O21A O -0.196(2) 0.0278(16) 0.244(2) 0.063(3) Uani 0.353(5) 1 d D U P A 2
O19A O -0.134(2) -0.0002(13) 0.349(2) 0.059(3) Uani 0.353(5) 1 d D U P A 2
C75A C -0.0466(14) -0.1486(10) 0.1774(12) 0.086(3) Uani 0.353(5) 1 d D U P A 2
C67A C -0.1284(13) -0.0554(12) 0.3731(14) 0.065(3) Uani 0.353(5) 1 d D U P A 2
F46A F 0.0292(16) -0.1714(13) 0.1986(13) 0.096(4) Uani 0.353(5) 1 d D U P A 2
C74A C -0.0918(17) -0.0850(10) 0.2001(11) 0.073(3) Uani 0.353(5) 1 d D U P A 2
F48A F -0.1101(19) -0.1963(12) 0.1893(14) 0.108(5) Uani 0.353(5) 1 d D U P A 2
C70A C 0.1383(12) -0.1132(10) 0.3161(10) 0.082(3) Uani 0.353(5) 1 d D U P A 2
C66A C -0.2176(12) -0.0796(9) 0.4266(10) 0.073(3) Uani 0.353(5) 1 d D U P A 2
F40A F 0.1918(19) -0.0838(12) 0.3467(13) 0.091(4) Uani 0.353(5) 1 d D U P A 2
F45A F -0.365(2) 0.0149(13) 0.2006(11) 0.091(4) Uani 0.353(5) 1 d D U P A 2
F41A F 0.1950(17) -0.1171(12) 0.2515(10) 0.093(5) Uani 0.353(5) 1 d D U P A 2
F42A F 0.130(2) -0.1746(11) 0.3419(13) 0.100(5) Uani 0.353(5) 1 d D U P A 2
C73A C -0.1916(17) -0.0761(14) 0.2206(18) 0.077(3) Uani 0.353(5) 1 d D U P A 2
H73A H -0.228410 -0.110656 0.219406 0.092 Uiso 0.353(5) 1 calc R U P A 2
F43A F -0.3929(17) 0.0312(10) 0.3046(11) 0.089(5) Uani 0.353(5) 1 d D U P A 2
C72A C -0.2405(12) -0.0196(12) 0.2426(18) 0.072(3) Uani 0.353(5) 1 d D U P A 2
C71A C -0.3494(12) -0.0111(9) 0.2572(10) 0.081(3) Uani 0.353(5) 1 d D U P A 2
C69A C 0.0484(14) -0.0705(10) 0.3195(12) 0.069(3) Uani 0.353(5) 1 d D U P A 2
F44A F -0.4001(18) -0.0649(11) 0.2770(12) 0.078(4) Uani 0.353(5) 1 d D U P A 2
F37A F -0.2930(15) -0.0762(10) 0.4011(11) 0.080(4) Uani 0.353(5) 1 d D U P A 2
F38A F -0.2110(19) -0.1406(9) 0.4521(12) 0.081(4) Uani 0.353(5) 1 d D U P A 2
F39A F -0.245(2) -0.0413(12) 0.4788(13) 0.082(5) Uani 0.353(5) 1 d D U P A 2
C68A C -0.0405(12) -0.0891(14) 0.3609(13) 0.070(4) Uani 0.353(5) 1 d D U P A 2
H68A H -0.041257 -0.129539 0.383576 0.084 Uiso 0.353(5) 1 calc R U P A 2

loop_
_atom_site_aniso_label
_atom_site_aniso_U_11
_atom_site_aniso_U_22
_atom_site_aniso_U_33
_atom_site_aniso_U_23
_atom_site_aniso_U_13
_atom_site_aniso_U_12
Y1 0.0387(7) 0.0565(8) 0.0332(6) -0.0098(5) -0.0111(5) 0.0002(6)
Y2 0.0419(7) 0.0393(7) 0.0370(6) 0.0024(5) -0.0139(5) -0.0048(5)
Cu2 0.0299(11) 0.0294(10) 0.0327(10) 0.0014(8) -0.0071(8) -0.0022(8)
Cu1 0.0359(8) 0.0523(9) 0.0309(8) -0.0094(6) -0.0060(6) 0.0011(7)
F47 0.078(5) 0.151(9) 0.084(7) 0.021(6) -0.018(5) 0.034(6)
N7 0.027(5) 0.043(6) 0.023(5) -0.007(4) -0.001(4) 0.013(4)
N14 0.031(5) 0.024(5) 0.037(5) 0.002(4) 0.000(4) 0.000(4)
O26 0.050(5) 0.035(5) 0.053(5) -0.004(4) -0.020(4) -0.007(4)
O12 0.047(5) 0.064(6) 0.032(5) -0.009(4) -0.004(4) -0.001(4)
O23 0.044(5) 0.043(5) 0.043(5) 0.000(4) -0.015(4) -0.003(4)
N4 0.055(7) 0.036(6) 0.043(6) 0.008(5) -0.023(5) 0.000(5)
O14 0.045(5) 0.059(6) 0.044(5) -0.021(4) -0.018(4) 0.006(5)
N12 0.031(5) 0.031(5) 0.034(5) -0.003(4) -0.005(4) 0.002(4)
N2 0.034(6) 0.056(7) 0.032(5) -0.006(5) -0.010(4) 0.001(5)
O1 0.068(6) 0.059(6) 0.031(5) -0.006(4) -0.020(4) 0.005(5)
O18 0.044(5) 0.055(5) 0.041(5) -0.009(4) -0.012(4) 0.000(4)
O25 0.043(5) 0.041(5) 0.047(5) -0.004(4) -0.021(4) -0.010(4)
O4 0.041(5) 0.046(5) 0.034(4) -0.002(4) -0.002(4) -0.010(4)
O2 0.040(5) 0.054(5) 0.033(4) -0.014(4) -0.014(4) 0.012(4)
O9 0.040(5) 0.049(5) 0.027(4) -0.001(4) -0.001(3) 0.003(4)
O16 0.050(5) 0.036(4) 0.036(4) 0.005(4) -0.014(4) 0.002(4)
N3 0.034(6) 0.039(6) 0.040(6) 0.010(5) -0.007(4) -0.003(5)
N11 0.053(7) 0.048(7) 0.034(6) -0.008(5) -0.011(5) -0.006(5)
N5 0.027(5) 0.038(5) 0.025(5) -0.006(4) -0.003(4) 0.003(4)
O6 0.074(9) 0.054(7) 0.042(6) -0.015(5) -0.021(5) -0.003(6)
F52 0.050(5) 0.042(4) 0.127(8) 0.005(5) -0.030(5) -0.016(4)
O3 0.052(5) 0.047(5) 0.038(5) -0.005(4) -0.005(4) 0.001(4)
C36 0.028(6) 0.035(6) 0.038(6) 0.001(5) -0.009(5) 0.001(5)
O11 0.045(5) 0.076(6) 0.029(4) -0.007(4) -0.008(4) 0.012(5)
N9 0.040(6) 0.032(5) 0.040(6) 0.000(4) -0.007(4) 0.008(4)
O13 0.038(5) 0.045(5) 0.052(5) -0.006(4) -0.014(4) -0.005(4)
O17 0.054(5) 0.042(5) 0.044(5) 0.001(4) -0.022(4) 0.003(4)
O24 0.079(7) 0.058(6) 0.045(5) -0.009(4) -0.019(5) -0.014(5)
N10 0.035(6) 0.061(7) 0.039(6) 0.012(5) -0.016(5) -0.005(5)
F54 0.053(5) 0.051(5) 0.102(6) 0.013(4) -0.031(5) -0.006(4)
O5 0.046(6) 0.059(7) 0.035(5) -0.005(5) -0.020(5) 0.003(6)
N8 0.057(7) 0.028(5) 0.032(5) -0.001(4) -0.003(5) -0.002(5)
C58 0.045(7) 0.029(6) 0.035(6) -0.001(5) -0.011(5) 0.004(5)
C59 0.040(7) 0.034(6) 0.034(6) -0.004(5) -0.015(5) -0.013(5)
C60 0.030(6) 0.036(6) 0.035(6) 0.005(5) -0.013(5) -0.012(5)
C55 0.051(8) 0.032(6) 0.037(6) 0.000(5) -0.019(6) -0.005(6)
C56 0.042(7) 0.033(6) 0.028(6) 0.002(5) -0.006(5) -0.013(5)
C57 0.032(6) 0.034(6) 0.035(6) -0.009(5) -0.008(5) 0.013(5)
O22 0.056(4) 0.065(4) 0.056(5) 0.009(4) -0.020(4) 0.004(4)
N13 0.035(6) 0.036(6) 0.052(6) -0.009(5) 0.001(5) 0.016(5)
O10 0.075(6) 0.037(5) 0.033(4) -0.011(4) -0.023(4) 0.002(4)
O20 0.056(4) 0.061(5) 0.054(4) 0.011(4) -0.019(4) -0.010(4)
O7 0.048(6) 0.088(8) 0.021(7) -0.016(6) -0.017(5) 0.024(6)
N6 0.023(5) 0.050(6) 0.030(5) -0.007(4) 0.000(4) 0.002(4)
O21 0.067(5) 0.049(4) 0.064(5) -0.007(4) -0.023(4) -0.006(4)
C37 0.031(7) 0.044(7) 0.037(7) -0.007(5) -0.006(5) 0.010(6)
O15 0.075(7) 0.040(5) 0.047(5) 0.003(4) 0.002(5) -0.007(5)
C63 0.060(9) 0.048(8) 0.062(9) -0.018(7) -0.043(7) 0.025(7)
C7 0.045(7) 0.028(6) 0.026(6) 0.004(5) -0.009(5) -0.004(5)
F36 0.057(5) 0.072(5) 0.082(6) -0.040(5) -0.026(4) 0.022(4)
C12 0.036(6) 0.027(6) 0.022(5) 0.002(4) -0.004(5) -0.003(5)
C11 0.026(6) 0.025(6) 0.041(6) -0.015(5) -0.008(5) 0.000(5)
C10 0.030(6) 0.043(7) 0.033(6) -0.006(5) -0.014(5) -0.004(5)
C9 0.031(6) 0.033(6) 0.033(6) -0.006(5) -0.007(5) -0.011(5)
C8 0.032(6) 0.027(6) 0.026(5) -0.005(4) -0.011(5) -0.006(5)
C13 0.041(7) 0.045(7) 0.028(6) -0.010(5) -0.017(5) -0.008(6)
C84 0.043(8) 0.028(7) 0.059(8) 0.000(6) -0.008(6) 0.016(6)
C17 0.021(6) 0.066(8) 0.027(6) -0.013(6) 0.001(5) -0.009(6)
F34 0.078(6) 0.101(7) 0.105(7) -0.039(6) -0.043(6) 0.054(6)
C44 0.051(8) 0.053(8) 0.039(7) -0.007(6) -0.011(6) 0.001(7)
C54 0.060(8) 0.040(7) 0.021(6) 0.010(5) -0.014(5) 0.003(6)
N1 0.036(6) 0.036(6) 0.041(6) -0.012(4) -0.010(4) 0.016(4)
C35 0.047(8) 0.043(7) 0.039(7) -0.010(6) -0.015(6) 0.000(6)
C83 0.036(7) 0.025(6) 0.037(6) 0.004(5) -0.009(5) -0.003(5)
C30 0.037(7) 0.034(6) 0.047(7) 0.017(5) -0.015(6) -0.002(5)
C86 0.063(9) 0.035(7) 0.051(8) 0.009(6) -0.032(7) -0.008(7)
F26 0.112(8) 0.099(7) 0.061(6) -0.031(5) -0.015(5) -0.019(6)
C87 0.057(9) 0.041(7) 0.047(7) -0.003(6) -0.024(6) -0.018(6)
F6 0.117(8) 0.053(5) 0.065(6) -0.017(4) 0.017(5) 0.000(5)
C82 0.027(6) 0.061(8) 0.026(6) -0.004(6) -0.008(5) 0.001(6)
F51 0.078(7) 0.076(7) 0.212(12) -0.084(7) -0.051(7) -0.003(5)
F2 0.090(7) 0.078(6) 0.085(7) 0.026(5) -0.012(5) 0.017(5)
C88 0.040(7) 0.029(6) 0.045(7) 0.001(5) -0.011(6) -0.006(6)
C33 0.070(9) 0.033(7) 0.070(9) 0.018(6) -0.042(8) -0.011(7)
F3 0.083(6) 0.070(6) 0.075(6) 0.031(5) 0.002(5) -0.001(5)
C77 0.048(8) 0.063(9) 0.030(6) -0.005(6) -0.012(6) -0.007(7)
O8 0.042(6) 0.076(9) 0.058(8) -0.008(6) -0.020(5) -0.004(6)
C62 0.083(10) 0.030(7) 0.055(8) 0.003(6) -0.041(8) -0.009(7)
O19 0.059(5) 0.061(5) 0.068(6) -0.001(4) -0.031(4) -0.008(3)
C45 0.053(8) 0.043(7) 0.052(8) -0.018(6) -0.024(7) 0.012(6)
F22 0.097(7) 0.170(11) 0.044(5) -0.010(6) 0.009(5) 0.004(7)
F30 0.082(7) 0.171(11) 0.101(8) -0.066(8) -0.058(6) 0.013(7)
F21 0.090(7) 0.196(12) 0.055(6) -0.002(7) -0.033(5) 0.009(7)
F4 0.115(8) 0.090(7) 0.041(5) -0.011(4) 0.010(5) 0.012(6)
F32 0.194(12) 0.116(9) 0.077(7) -0.016(6) -0.081(8) -0.039(8)
C64 0.039(7) 0.041(7) 0.062(9) -0.019(6) -0.024(6) 0.002(6)
C2 0.044(8) 0.072(10) 0.041(7) -0.028(7) -0.011(6) 0.022(7)
F19 0.070(6) 0.184(12) 0.066(6) 0.004(7) -0.026(5) 0.030(7)
C15 0.041(8) 0.059(9) 0.055(8) -0.013(7) -0.027(7) -0.004(7)
C18 0.060(10) 0.067(10) 0.045(8) -0.001(7) -0.003(7) 0.010(8)
F31 0.106(8) 0.138(9) 0.050(5) 0.010(6) -0.029(6) -0.009(7)
C49 0.066(9) 0.048(8) 0.047(8) -0.013(6) -0.015(7) -0.001(7)
F27 0.137(9) 0.051(6) 0.218(13) -0.036(7) -0.116(10) 0.025(6)
F25 0.103(7) 0.080(6) 0.094(7) -0.039(5) 0.021(6) -0.052(6)
C43 0.055(9) 0.045(8) 0.056(9) -0.008(7) -0.016(7) -0.003(7)
C80 0.061(9) 0.063(9) 0.016(5) -0.002(5) -0.003(5) 0.005(7)
F8 0.080(10) 0.088(10) 0.032(5) -0.003(6) -0.017(6) -0.015(9)
F49 0.147(9) 0.054(6) 0.125(8) -0.018(5) -0.079(8) 0.025(6)
F10 0.151(11) 0.071(8) 0.139(13) -0.024(9) -0.033(10) -0.024(8)
F28 0.083(7) 0.151(11) 0.148(11) -0.015(9) -0.053(7) -0.047(7)
C16 0.040(7) 0.052(8) 0.032(6) 0.000(6) -0.005(5) -0.002(6)
F23 0.155(12) 0.204(15) 0.075(8) 0.000(8) 0.020(7) 0.117(12)
F7 0.066(6) 0.106(11) 0.045(9) 0.005(8) -0.015(5) -0.008(6)
F50 0.134(9) 0.075(7) 0.094(8) -0.028(6) 0.030(7) 0.011(6)
C46 0.028(7) 0.063(9) 0.047(7) -0.019(6) -0.009(6) -0.002(6)
C52 0.081(9) 0.030(6) 0.041(7) -0.019(5) -0.004(6) 0.006(6)
C41 0.059(9) 0.061(9) 0.039(8) -0.018(6) 0.002(7) 0.008(7)
C29 0.030(7) 0.060(8) 0.062(8) -0.004(7) -0.026(6) 0.007(6)
F53 0.051(5) 0.163(10) 0.059(6) 0.002(6) 0.000(4) -0.014(6)
C5 0.070(9) 0.048(8) 0.038(7) -0.021(6) -0.024(7) 0.011(7)
C65 0.041(8) 0.085(11) 0.067(10) -0.034(9) -0.023(8) 0.038(8)
C47 0.049(10) 0.094(13) 0.084(12) -0.019(10) -0.029(9) 0.002(9)
C78 0.086(11) 0.088(11) 0.023(6) 0.010(7) -0.017(7) -0.015(9)
F35 0.054(6) 0.119(8) 0.097(7) -0.033(6) 0.001(5) 0.003(6)
C48 0.060(9) 0.067(10) 0.059(9) -0.001(7) -0.020(7) -0.022(8)
C85 0.053(9) 0.067(10) 0.060(9) -0.010(7) -0.030(8) 0.000(8)
F5 0.054(6) 0.181(12) 0.152(10) -0.098(9) -0.042(6) 0.050(7)
F33 0.195(12) 0.170(12) 0.074(7) -0.013(7) -0.078(8) 0.090(10)
C31 0.065(9) 0.070(10) 0.043(8) 0.019(7) -0.007(7) 0.002(8)
F9 0.109(11) 0.069(6) 0.048(8) -0.009(5) 0.005(8) -0.002(6)
C75 0.074(5) 0.085(5) 0.073(5) 0.015(4) -0.024(4) 0.020(4)
C67 0.066(4) 0.067(5) 0.078(5) 0.004(4) -0.031(4) -0.013(4)
C19 0.066(6) 0.069(6) 0.034(5) -0.008(5) -0.015(4) -0.005(5)
C6 0.080(11) 0.099(13) 0.040(8) -0.019(8) -0.007(8) 0.040(10)
F1 0.230(14) 0.031(5) 0.131(9) -0.005(5) -0.078(9) -0.022(6)
C4 0.072(11) 0.072(11) 0.102(13) -0.053(10) -0.045(10) 0.008(8)
F46 0.093(8) 0.104(7) 0.085(6) 0.009(5) -0.042(6) 0.016(6)
C14 0.078(12) 0.048(9) 0.095(13) 0.026(9) -0.037(10) -0.015(8)
C51 0.122(12) 0.053(8) 0.034(7) -0.024(6) 0.015(8) -0.001(8)
C38 0.070(12) 0.156(19) 0.031(8) -0.012(10) -0.016(8) -0.005(13)
C40 0.061(10) 0.102(12) 0.034(7) -0.008(7) -0.018(7) 0.010(9)
C32 0.095(12) 0.068(10) 0.076(11) -0.006(8) -0.052(10) 0.009(9)
C39 0.064(10) 0.073(10) 0.046(8) -0.013(7) -0.021(7) 0.009(8)
C1 0.17(2) 0.068(11) 0.071(11) -0.026(9) -0.051(12) 0.054(12)
C81 0.073(10) 0.069(10) 0.073(10) 0.001(8) -0.046(9) -0.005(8)
C3 0.036(8) 0.136(16) 0.053(9) -0.020(9) 0.000(7) 0.018(9)
F29 0.076(7) 0.119(9) 0.239(14) -0.113(9) -0.104(8) 0.055(6)
F13 0.083(11) 0.131(8) 0.069(11) 0.009(7) -0.033(9) 0.033(7)
C89 0.055(9) 0.034(7) 0.060(9) 0.003(6) -0.014(7) -0.005(7)
C79 0.131(16) 0.110(14) 0.024(7) -0.004(8) -0.001(9) 0.012(12)
F14 0.128(11) 0.158(12) 0.039(6) 0.002(7) -0.033(7) 0.067(10)
C24 0.081(7) 0.135(8) 0.044(6) -0.003(6) -0.034(5) 0.032(6)
C74 0.068(4) 0.066(4) 0.065(5) 0.009(3) -0.021(3) 0.007(4)
C61 0.076(12) 0.103(14) 0.052(10) -0.022(9) -0.026(9) 0.003(11)
C20 0.059(6) 0.067(6) 0.035(5) -0.007(4) -0.019(5) -0.003(5)
F48 0.094(7) 0.085(6) 0.082(8) 0.021(5) -0.020(6) 0.026(5)
C76 0.034(8) 0.112(13) 0.053(9) 0.010(8) 0.001(6) -0.015(8)
C34 0.102(13) 0.074(11) 0.102(13) 0.058(10) -0.066(11) -0.050(10)
C42 0.092(14) 0.114(16) 0.045(9) -0.006(10) -0.018(9) 0.033(13)
C50 0.069(10) 0.077(11) 0.055(9) -0.007(8) -0.021(8) 0.009(8)
C53 0.104(11) 0.043(8) 0.068(9) 0.009(7) 0.011(8) 0.030(8)
F20 0.111(9) 0.183(13) 0.168(12) -0.015(10) -0.095(9) -0.033(9)
C70 0.066(4) 0.068(5) 0.064(4) 0.014(3) -0.020(4) -0.012(3)
C66 0.072(5) 0.088(6) 0.096(5) -0.002(5) -0.041(4) -0.015(4)
C23 0.130(9) 0.076(7) 0.072(7) -0.026(6) -0.027(7) -0.031(6)
F40 0.073(8) 0.075(6) 0.061(5) 0.012(4) -0.018(6) -0.014(6)
F45 0.120(8) 0.077(8) 0.088(5) -0.024(5) -0.026(5) -0.004(8)
F41 0.072(5) 0.082(6) 0.065(6) 0.021(5) -0.018(5) -0.003(4)
F42 0.074(5) 0.076(6) 0.067(6) 0.028(5) -0.032(5) -0.021(5)
F24 0.105(10) 0.32(2) 0.103(10) -0.060(12) 0.029(7) -0.112(13)
C73 0.074(5) 0.068(5) 0.074(5) 0.004(4) -0.020(4) 0.003(5)
F43 0.100(5) 0.076(7) 0.123(7) -0.025(6) -0.035(5) -0.019(5)
C72 0.080(5) 0.052(4) 0.075(4) -0.004(4) -0.025(4) -0.002(4)
C71 0.098(5) 0.064(4) 0.093(5) -0.016(4) -0.026(4) -0.014(4)
C69 0.059(4) 0.062(5) 0.061(4) 0.010(3) -0.019(3) -0.012(4)
F15 0.088(7) 0.152(13) 0.076(10) 0.008(10) -0.050(7) 0.029(7)
F44 0.125(8) 0.065(5) 0.113(8) -0.012(5) -0.039(7) -0.015(5)
F37 0.090(8) 0.122(8) 0.099(6) 0.007(6) -0.047(5) -0.025(7)
F18 0.073(9) 0.129(13) 0.121(11) -0.025(10) -0.041(8) -0.025(8)
F16 0.072(10) 0.106(8) 0.156(13) -0.017(8) -0.010(10) -0.014(7)
F38 0.119(9) 0.092(6) 0.147(10) -0.008(6) -0.073(8) -0.021(5)
C28 0.056(7) 0.107(8) 0.095(7) -0.015(6) -0.020(5) -0.017(6)
F39 0.077(5) 0.131(8) 0.117(7) 0.001(7) -0.035(5) 0.002(6)
C27 0.045(6) 0.095(8) 0.063(7) -0.012(5) -0.024(5) -0.003(5)
F17 0.047(8) 0.122(12) 0.092(7) -0.007(7) -0.013(6) -0.011(8)
F12 0.205(15) 0.111(12) 0.083(7) -0.028(8) -0.049(8) -0.070(11)
F11 0.142(9) 0.105(11) 0.109(10) -0.028(9) -0.018(9) -0.050(8)
C22 0.094(8) 0.066(6) 0.043(6) -0.016(5) -0.020(5) -0.016(5)
C21 0.073(8) 0.071(6) 0.043(6) -0.011(5) -0.021(5) -0.009(6)
C25 0.055(6) 0.103(8) 0.036(6) -0.014(5) -0.027(5) 0.019(5)
C26 0.056(7) 0.101(8) 0.054(7) -0.022(6) -0.019(5) 0.019(6)
C68 0.060(6) 0.063(6) 0.071(5) 0.000(5) -0.023(4) -0.006(5)
O7A 0.060(7) 0.079(10) 0.041(7) -0.013(6) -0.014(5) 0.006(7)
O5A 0.084(9) 0.083(8) 0.049(9) -0.023(7) -0.021(7) -0.009(7)
F9A 0.173(14) 0.097(11) 0.061(8) -0.034(7) -0.017(8) -0.021(10)
C20A 0.093(8) 0.095(8) 0.058(7) -0.027(6) -0.023(6) -0.017(6)
C19A 0.120(9) 0.096(9) 0.064(7) -0.032(6) -0.017(7) -0.020(7)
F7A 0.117(10) 0.074(12) 0.106(13) -0.028(9) -0.008(9) -0.017(8)
F8A 0.147(13) 0.114(11) 0.079(12) -0.038(9) -0.028(10) -0.036(10)
F10A 0.095(13) 0.182(16) 0.107(10) -0.001(10) -0.020(9) -0.051(12)
C21A 0.091(8) 0.111(10) 0.064(8) -0.022(7) -0.026(6) -0.022(7)
C23A 0.083(8) 0.146(11) 0.098(9) -0.022(8) -0.014(7) -0.029(7)
C22A 0.082(8) 0.120(10) 0.069(8) -0.025(7) -0.021(6) -0.024(7)
F12A 0.086(12) 0.172(15) 0.106(12) -0.018(12) -0.015(10) -0.054(11)
F11A 0.104(12) 0.155(12) 0.178(17) -0.026(10) -0.002(12) -0.015(9)
O6A 0.073(8) 0.107(11) 0.059(9) -0.021(7) -0.020(6) -0.015(7)
C25A 0.062(6) 0.086(9) 0.040(6) -0.014(6) -0.013(5) 0.013(6)
C24A 0.071(7) 0.084(9) 0.046(7) -0.011(6) -0.005(5) 0.017(6)
F13A 0.067(7) 0.111(13) 0.043(10) 0.002(9) 0.003(7) 0.021(8)
F14A 0.084(12) 0.119(13) 0.056(8) -0.031(9) -0.009(8) 0.020(10)
F15A 0.100(11) 0.087(9) 0.080(11) -0.005(7) 0.012(9) 0.013(7)
C26A 0.066(6) 0.107(10) 0.044(7) -0.021(7) -0.017(5) 0.023(7)
C27A 0.069(6) 0.129(10) 0.049(7) -0.018(7) -0.013(5) 0.032(7)
O8A 0.063(8) 0.115(10) 0.048(7) -0.018(7) -0.012(6) 0.022(8)
C28A 0.078(7) 0.171(11) 0.068(8) -0.027(8) -0.024(6) 0.051(7)
F17A 0.081(8) 0.196(13) 0.119(12) 0.000(11) -0.041(9) 0.038(10)
F18A 0.085(13) 0.174(11) 0.071(12) -0.025(9) -0.018(11) 0.061(8)
F16A 0.099(12) 0.207(17) 0.072(8) -0.042(9) -0.033(7) 0.096(12)
F47A 0.115(10) 0.075(9) 0.092(5) -0.023(6) -0.025(6) -0.006(9)
O22A 0.073(5) 0.051(5) 0.067(6) -0.005(5) -0.025(5) -0.004(4)
O20A 0.060(5) 0.066(5) 0.059(6) 0.007(4) -0.021(4) 0.004(4)
O21A 0.061(5) 0.064(5) 0.071(6) 0.002(5) -0.031(5) -0.009(4)
O19A 0.057(5) 0.064(5) 0.058(5) 0.008(4) -0.021(4) -0.011(4)
C75A 0.099(5) 0.061(4) 0.095(5) -0.015(5) -0.024(5) -0.008(4)
C67A 0.064(4) 0.066(5) 0.062(5) 0.010(4) -0.018(4) -0.008(4)
F46A 0.102(6) 0.075(8) 0.106(7) -0.008(7) -0.025(6) 0.000(6)
C74A 0.080(4) 0.059(4) 0.082(5) -0.010(4) -0.026(4) -0.011(4)
F48A 0.114(8) 0.070(6) 0.135(10) -0.018(8) -0.026(8) -0.019(7)
C70A 0.076(4) 0.086(5) 0.073(6) 0.014(5) -0.020(4) 0.018(4)
C66A 0.070(4) 0.072(5) 0.069(5) 0.015(4) -0.014(4) -0.010(4)
F40A 0.075(8) 0.099(8) 0.094(8) -0.004(7) -0.029(7) 0.031(7)
F45A 0.062(9) 0.111(10) 0.105(7) 0.005(7) -0.034(6) -0.010(8)
F41A 0.083(8) 0.108(9) 0.075(6) 0.012(6) -0.017(5) 0.026(8)
F42A 0.095(10) 0.088(6) 0.095(11) 0.022(7) -0.013(9) 0.023(6)
C73A 0.079(5) 0.069(5) 0.086(7) -0.003(5) -0.028(5) -0.013(4)
F43A 0.066(8) 0.088(8) 0.116(8) -0.014(8) -0.027(7) -0.019(7)
C72A 0.068(4) 0.070(5) 0.085(5) -0.002(5) -0.033(4) -0.013(3)
C71A 0.069(4) 0.084(6) 0.100(6) -0.005(5) -0.037(5) -0.015(4)
C69A 0.067(4) 0.070(5) 0.066(5) 0.012(4) -0.020(4) 0.005(4)
F44A 0.066(8) 0.083(7) 0.099(9) -0.009(7) -0.043(8) -0.015(6)
F37A 0.072(6) 0.081(8) 0.080(7) 0.022(7) -0.018(6) -0.016(6)
F38A 0.082(9) 0.076(6) 0.072(8) 0.020(5) -0.012(8) -0.008(6)
F39A 0.079(11) 0.082(8) 0.071(6) 0.009(6) -0.009(7) -0.010(9)
C68A 0.070(4) 0.073(6) 0.065(6) 0.009(5) -0.019(4) -0.001(4)

loop_
_atom_type_symbol
_atom_type_description
_atom_type_scat_dispersion_real
_atom_type_scat_dispersion_imag
_atom_type_scat_source
C C 0.0033 0.0016 'International Tables Vol C Tables 4.2.6.8 and 6.1.1.4'
H H 0.0000 0.0000 'International Tables Vol C Tables 4.2.6.8 and 6.1.1.4'
Cu Cu 0.3201 1.2651 'International Tables Vol C Tables 4.2.6.8 and 6.1.1.4'
F F 0.0171 0.0103 'International Tables Vol C Tables 4.2.6.8 and 6.1.1.4'
N N 0.0061 0.0033 'International Tables Vol C Tables 4.2.6.8 and 6.1.1.4'
O O 0.0106 0.0060 'International Tables Vol C Tables 4.2.6.8 and 6.1.1.4'
Y Y -2.7962 3.5667 'International Tables Vol C Tables 4.2.6.8 and 6.1.1.4'

loop_
_geom_angle_atom_site_label_1
_geom_angle_atom_site_label_2
_geom_angle_atom_site_label_3
_geom_angle
_geom_angle_site_symmetry_1
_geom_angle_site_symmetry_3
_geom_angle_publ_flag
O4 Y1 O2 114.5(3) . . ?
O4 Y1 O9 70.8(3) . . ?
O4 Y1 O5 140.8(6) . . ?
O4 Y1 O8 71.0(6) . . ?
O2 Y1 O9 83.9(3) . . ?
O2 Y1 O5 70.6(5) . . ?
O2 Y1 O8 138.2(6) . . ?
O9 Y1 O5 71.3(6) . . ?
O9 Y1 O8 132.5(6) . . ?
O6 Y1 O4 141.6(5) . . ?
O6 Y1 O2 85.7(6) . . ?
O6 Y1 O9 146.6(5) . . ?
O6 Y1 O5 75.4(7) . . ?
O6 Y1 O8 72.5(8) . . ?
O3 Y1 O4 73.4(3) . . ?
O3 Y1 O2 70.8(3) . . ?
O3 Y1 O9 121.3(3) . . ?
O3 Y1 O6 84.4(6) . . ?
O3 Y1 O5 137.3(6) . . ?
O3 Y1 O8 72.0(6) . . ?
O7 Y1 O4 91.0(6) . . ?
O7 Y1 O2 144.3(5) . . ?
O7 Y1 O9 81.5(7) . . ?
O7 Y1 O6 88.8(9) . . ?
O7 Y1 O3 143.7(6) . . ?
O7 Y1 O5 73.8(7) . . ?
O7 Y1 O8 72.0(8) . . ?
O8 Y1 O5 132.9(8) . . ?
O7A Y1 O4 142.8(8) . . ?
O7A Y1 O2 70.0(7) . . ?
O7A Y1 O9 73.3(8) . . ?
O7A Y1 O3 135.9(7) . . ?
O5A Y1 O4 144.7(6) . . ?
O5A Y1 O2 86.4(7) . . ?
O5A Y1 O9 142.6(7) . . ?
O5A Y1 O3 88.8(7) . . ?
O5A Y1 O7A 69.5(10) . . ?
O5A Y1 O6A 72.4(10) . . ?
O6A Y1 O4 73.3(7) . . ?
O6A Y1 O2 138.4(9) . . ?
O6A Y1 O9 133.7(8) . . ?
O6A Y1 O3 73.4(9) . . ?
O6A Y1 O7A 129.6(10) . . ?
O8A Y1 O4 94.1(8) . . ?
O8A Y1 O2 140.7(7) . . ?
O8A Y1 O9 80.8(11) . . ?
O8A Y1 O3 146.7(8) . . ?
O8A Y1 O7A 71.0(10) . . ?
O8A Y1 O5A 84.3(13) . . ?
O8A Y1 O6A 73.5(12) . . ?
O18 Y2 O23 71.2(3) . . ?
O18 Y2 O16 119.3(3) . . ?
O18 Y2 O17 72.8(3) . . ?
O18 Y2 O22 139.9(6) . . ?
O18 Y2 O19 73.4(6) . . ?
O18 Y2 O20A 139.9(12) . . ?
O16 Y2 O23 86.0(3) . . ?
O16 Y2 O17 72.2(3) . . ?
O16 Y2 O22 70.3(5) . . ?
O16 Y2 O19 138.2(6) . . ?
O17 Y2 O23 120.0(3) . . ?
O22 Y2 O23 70.9(6) . . ?
O22 Y2 O17 139.9(6) . . ?
O22 Y2 O19 127.8(7) . . ?
O20 Y2 O23 80.3(6) . . ?
O20 Y2 O18 90.0(6) . . ?
O20 Y2 O16 141.3(5) . . ?
O20 Y2 O17 145.1(5) . . ?
O20 Y2 O22 71.1(7) . . ?
O20 Y2 O19 70.8(7) . . ?
O21 Y2 O23 142.7(5) . . ?
O21 Y2 O18 144.1(5) . . ?
O21 Y2 O16 82.6(6) . . ?
O21 Y2 O17 89.8(6) . . ?
O21 Y2 O22 71.9(8) . . ?
O21 Y2 O20 86.9(9) . . ?
O21 Y2 O19 71.8(8) . . ?
O19 Y2 O23 133.6(6) . . ?
O19 Y2 O17 75.2(5) . . ?
O22A Y2 O23 146.1(9) . . ?
O22A Y2 O18 141.1(8) . . ?
O22A Y2 O16 83.3(11) . . ?
O22A Y2 O17 86.9(11) . . ?
O22A Y2 O20A 75.0(15) . . ?
O22A Y2 O21A 68.9(15) . . ?
O20A Y2 O23 71.1(11) . . ?
O20A Y2 O16 70.6(9) . . ?
O20A Y2 O17 140.1(10) . . ?
O21A Y2 O23 136.2(11) . . ?
O21A Y2 O18 73.2(10) . . ?
O21A Y2 O16 134.5(11) . . ?
O21A Y2 O17 71.0(10) . . ?
O21A Y2 O20A 130.3(13) . . ?
O19A Y2 O23 79.9(12) . . ?
O19A Y2 O18 87.1(9) . . ?
O19A Y2 O16 144.0(8) . . ?
O19A Y2 O17 142.9(9) . . ?
O19A Y2 O22A 90.3(16) . . ?
O19A Y2 O20A 73.6(13) . . ?
O19A Y2 O21A 73.5(14) . . ?
N14 Cu2 N14 180.0 . 2_565 ?
N14 Cu2 O26 90.1(3) 2_565 2_565 ?
N14 Cu2 O26 89.9(3) 2_565 . ?
N14 Cu2 O26 90.1(3) . . ?
N14 Cu2 O26 89.9(3) . 2_565 ?
N14 Cu2 O25 92.1(3) . . ?
N14 Cu2 O25 92.0(3) 2_565 2_565 ?
N14 Cu2 O25 88.0(3) 2_565 . ?
N14 Cu2 O25 87.9(3) . 2_565 ?
O26 Cu2 O26 180.0 2_565 . ?
O26 Cu2 O25 93.1(3) 2_565 . ?
O26 Cu2 O25 86.9(3) . . ?
O26 Cu2 O25 86.9(3) 2_565 2_565 ?
O26 Cu2 O25 93.1(3) . 2_565 ?
O25 Cu2 O25 180.0(3) . 2_565 ?
N7 Cu1 O13 103.5(3) . . ?
O12 Cu1 N7 166.7(4) . . ?
O12 Cu1 O14 88.2(3) . . ?
O12 Cu1 O13 89.7(3) . . ?
O14 Cu1 N7 90.6(3) . . ?
O14 Cu1 O13 87.1(3) . . ?
O11 Cu1 N7 88.7(3) . . ?
O11 Cu1 O12 91.5(3) . . ?
O11 Cu1 O14 175.7(4) . . ?
O11 Cu1 O13 97.2(3) . . ?
C36 N7 Cu1 128.6(7) . . ?
C36 N7 C37 102.4(9) . . ?
C37 N7 Cu1 128.7(7) . . ?
C84 N14 Cu2 133.9(7) . . ?
C83 N14 Cu2 121.9(7) . . ?
C83 N14 C84 104.1(9) . . ?
C88 O26 Cu2 123.8(7) . . ?
C41 O12 Cu1 125.0(8) . . ?
N10 O23 Y2 136.2(6) . . ?
O10 N4 C35 126.7(9) . . ?
O10 N4 C33 122.0(9) . . ?
C35 N4 C33 110.7(9) . . ?
C46 O14 Cu1 123.1(7) . . ?
N13 N12 C57 122.0(8) . . ?
C83 N12 C57 127.4(9) . . ?
C83 N12 N13 110.5(9) . . ?
O2 N2 C7 127.6(10) . . ?
O2 N2 C5 120.0(8) . . ?
C7 N2 C5 112.2(8) . . ?
C64 O18 Y2 132.3(7) . . ?
C86 O25 Cu2 119.4(7) . . ?
C17 O4 Y1 132.6(7) . . ?
N2 O2 Y1 139.5(7) . . ?
N3 O9 Y1 138.9(6) . . ?
N9 O16 Y2 141.1(6) . . ?
O9 N3 C30 119.8(8) . . ?
C35 N3 O9 126.1(9) . . ?
C35 N3 C30 114.0(10) . . ?
O24 N11 C82 124.8(10) . . ?
O24 N11 C80 123.2(9) . . ?
C82 N11 C80 110.3(9) . . ?
C36 N5 N6 106.9(8) . . ?
C36 N5 C10 131.9(8) . . ?
N6 N5 C10 121.1(7) . . ?
C22 O6 Y1 129.9(16) . . ?
C15 O3 Y1 131.5(7) . . ?
N7 C36 N5 113.0(9) . . ?
N7 C36 H36 123.5 . . ?
N5 C36 H36 123.5 . . ?
C39 O11 Cu1 124.9(7) . . ?
O16 N9 C54 120.1(8) . . ?
O16 N9 C52 125.6(8) . . ?
C54 N9 C52 114.3(8) . . ?
C44 O13 Cu1 118.0(7) . . ?
C62 O17 Y2 132.6(8) . . ?
O23 N10 C82 129.2(10) . . ?
O23 N10 C77 119.4(9) . . ?
C82 N10 C77 111.3(10) . . ?
C20 O5 Y1 122.2(18) . . ?
O15 N8 C54 124.4(10) . . ?
O15 N8 C49 124.4(8) . . ?
C54 N8 C49 111.0(8) . . ?
C59 C58 H58 120.0 . . ?
C59 C58 C57 120.0 . . ?
C57 C58 H58 120.0 . . ?
C58 C59 C60 120.0 . . ?
C58 C59 C82 121.2(6) . . ?
C60 C59 C82 118.7(6) . . ?
C59 C60 H60 120.0 . . ?
C55 C60 C59 120.0 . . ?
C55 C60 H60 120.0 . . ?
C60 C55 C56 120.0 . . ?
C60 C55 C54 119.4(6) . . ?
C56 C55 C54 119.8(6) . . ?
C55 C56 H56 120.0 . . ?
C57 C56 C55 120.0 . . ?
C57 C56 H56 120.0 . . ?
C58 C57 N12 119.6(5) . . ?
C56 C57 N12 120.3(5) . . ?
C56 C57 C58 120.0 . . ?
C74 O22 Y2 134.5(15) . . ?
C84 N13 N12 100.6(9) . . ?
C69 O20 Y2 135.5(15) . . ?
C25 O7 Y1 132.0(19) . . ?
C37 N6 N5 103.9(8) . . ?
C72 O21 Y2 135.9(15) . . ?
N7 C37 H37 123.1 . . ?
N6 C37 N7 113.7(10) . . ?
N6 C37 H37 123.1 . . ?
C62 C63 H63 118.9 . . ?
C64 C63 H63 118.9 . . ?
C64 C63 C62 122.1(11) . . ?
N2 C7 C8 125.6(9) . . ?
N2 C7 N1 109.9(10) . . ?
N1 C7 C8 124.5(9) . . ?
C11 C12 C13 120.0 . . ?
C11 C12 C35 121.9(6) . . ?
C13 C12 C35 117.8(6) . . ?
C12 C11 H11 120.0 . . ?
C10 C11 C12 120.0 . . ?
C10 C11 H11 120.0 . . ?
C11 C10 N5 119.2(5) . . ?
C11 C10 C9 120.0 . . ?
C9 C10 N5 120.6(5) . . ?
C10 C9 H9 120.0 . . ?
C10 C9 C8 120.0 . . ?
C8 C9 H9 120.0 . . ?
C9 C8 C7 122.6(5) . . ?
C13 C8 C7 117.2(5) . . ?
C13 C8 C9 120.0 . . ?
C12 C13 H13 120.0 . . ?
C8 C13 C12 120.0 . . ?
C8 C13 H13 120.0 . . ?
N14 C84 H84 122.1 . . ?
N13 C84 N14 115.8(10) . . ?
N13 C84 H84 122.1 . . ?
O4 C17 C18 114.3(10) . . ?
O4 C17 C16 128.0(9) . . ?
C16 C17 C18 117.6(10) . . ?
O13 C44 C45 126.5(10) . . ?
O13 C44 C43 116.0(11) . . ?
C45 C44 C43 117.4(11) . . ?
N9 C54 C55 128.3(9) . . ?
N8 C54 N9 105.8(10) . . ?
N8 C54 C55 125.9(9) . . ?
O1 N1 C7 126.4(9) . . ?
O1 N1 C2 122.0(8) . . ?
C7 N1 C2 110.8(8) . . ?
N4 C35 C12 123.9(9) . . ?
N3 C35 N4 108.9(10) . . ?
N3 C35 C12 127.2(10) . . ?
N14 C83 N12 108.9(10) . . ?
N14 C83 H83 125.6 . . ?
N12 C83 H83 125.6 . . ?
N3 C30 C33 100.3(7) . . ?
N3 C30 C29 106.7(8) . . ?
N3 C30 C31 109.5(9) . . ?
C29 C30 C33 114.7(8) . . ?
C31 C30 C33 116.0(9) . . ?
C31 C30 C29 108.8(9) . . ?
O25 C86 C87 129.5(10) . . ?
O25 C86 C85 113.0(11) . . ?
C87 C86 C85 117.4(11) . . ?
C86 C87 H87 117.9 . . ?
C86 C87 C88 124.2(10) . . ?
C88 C87 H87 117.9 . . ?
N11 C82 C59 126.3(10) . . ?
N10 C82 N11 109.7(10) . . ?
N10 C82 C59 124.0(10) . . ?
O26 C88 C87 127.1(9) . . ?
O26 C88 C89 114.7(10) . . ?
C87 C88 C89 118.1(10) . . ?
N4 C33 C30 100.8(8) . . ?
C32 C33 N4 108.5(10) . . ?
C32 C33 C30 115.7(9) . . ?
C32 C33 C34 111.3(11) . . ?
C34 C33 N4 105.0(9) . . ?
C34 C33 C30 114.3(10) . . ?
C80 C77 N10 100.4(8) . . ?
C80 C77 C78 114.2(9) . . ?
C80 C77 C76 117.8(10) . . ?
C78 C77 N10 108.1(8) . . ?
C76 C77 N10 105.8(9) . . ?
C76 C77 C78 109.4(10) . . ?
C27 O8 Y1 130.2(19) . . ?
O17 C62 C63 127.9(12) . . ?
O17 C62 C61 112.2(13) . . ?
C63 C62 C61 119.9(12) . . ?
C67 O19 Y2 131.9(13) . . ?
C44 C45 H45 118.0 . . ?
C46 C45 C44 124.0(11) . . ?
C46 C45 H45 118.0 . . ?
O18 C64 C63 127.3(11) . . ?
O18 C64 C65 112.6(11) . . ?
C63 C64 C65 120.1(11) . . ?
N1 C2 C5 102.0(7) . . ?
N1 C2 C1 106.5(9) . . ?
N1 C2 C3 107.1(9) . . ?
C1 C2 C5 116.1(10) . . ?
C3 C2 C5 115.3(9) . . ?
C3 C2 C1 108.9(12) . . ?
O3 C15 C16 127.8(10) . . ?
O3 C15 C14 113.5(11) . . ?
C16 C15 C14 118.7(12) . . ?
F6 C18 C17 113.5(11) . . ?
F6 C18 F4 101.4(11) . . ?
F4 C18 C17 111.3(10) . . ?
F5 C18 C17 113.0(11) . . ?
F5 C18 F6 108.9(11) . . ?
F5 C18 F4 108.0(12) . . ?
C52 C49 N8 100.9(7) . . ?
C52 C49 C48 119.7(8) . . ?
C52 C49 C50 116.9(9) . . ?
C48 C49 N8 107.5(9) . . ?
C48 C49 C50 107.7(9) . . ?
C50 C49 N8 102.0(9) . . ?
F26 C43 C44 111.2(10) . . ?
F26 C43 F27 105.8(11) . . ?
F26 C43 F25 106.7(11) . . ?
F27 C43 C44 114.0(11) . . ?
F25 C43 C44 110.7(10) . . ?
F25 C43 F27 108.0(11) . . ?
C77 C80 N11 101.8(8) . . ?
C77 C80 C81 118.4(9) . . ?
C77 C80 C79 116.9(10) . . ?
C81 C80 N11 104.8(9) . . ?
C79 C80 N11 105.5(9) . . ?
C79 C80 C81 107.6(11) . . ?
C17 C16 C15 121.5(10) . . ?
C17 C16 H16 119.2 . . ?
C15 C16 H16 119.2 . . ?
O14 C46 C45 128.9(9) . . ?
O14 C46 C47 112.6(11) . . ?
C45 C46 C47 118.3(12) . . ?
N9 C52 C49 105.9(7) . . ?
N9 C52 C51 105.4(8) . . ?
N9 C52 C53 110.9(9) . . ?
C51 C52 C49 115.1(9) . . ?
C51 C52 C53 104.2(10) . . ?
C53 C52 C49 115.1(9) . . ?
O12 C41 C40 129.9(11) . . ?
O12 C41 C42 110.5(11) . . ?
C40 C41 C42 119.6(12) . . ?
C30 C29 H29A 109.5 . . ?
C30 C29 H29B 109.5 . . ?
C30 C29 H29C 109.5 . . ?
H29A C29 H29B 109.5 . . ?
H29A C29 H29C 109.5 . . ?
H29B C29 H29C 109.5 . . ?
N2 C5 C2 101.4(7) . . ?
N2 C5 C6 107.3(9) . . ?
N2 C5 C4 104.4(8) . . ?
C6 C5 C2 113.5(9) . . ?
C4 C5 C2 116.6(9) . . ?
C4 C5 C6 112.1(11) . . ?
F36 C65 C64 111.1(11) . . ?
F34 C65 F36 105.5(12) . . ?
F34 C65 C64 114.8(12) . . ?
F35 C65 F36 105.7(12) . . ?
F35 C65 F34 107.2(12) . . ?
F35 C65 C64 111.9(13) . . ?
F30 C47 F28 106.4(13) . . ?
F30 C47 C46 114.3(12) . . ?
F30 C47 F29 106.3(13) . . ?
F28 C47 C46 108.2(12) . . ?
F29 C47 F28 107.1(13) . . ?
F29 C47 C46 114.0(12) . . ?
C77 C78 H78A 109.5 . . ?
C77 C78 H78B 109.5 . . ?
C77 C78 H78C 109.5 . . ?
H78A C78 H78B 109.5 . . ?
H78A C78 H78C 109.5 . . ?
H78B C78 H78C 109.5 . . ?
C49 C48 H48A 109.5 . . ?
C49 C48 H48B 109.5 . . ?
C49 C48 H48C 109.5 . . ?
H48A C48 H48B 109.5 . . ?
H48A C48 H48C 109.5 . . ?
H48B C48 H48C 109.5 . . ?
F51 C85 C86 113.7(10) . . ?
F51 C85 F49 105.3(12) . . ?
F49 C85 C86 109.7(10) . . ?
F50 C85 C86 111.3(11) . . ?
F50 C85 F51 111.8(11) . . ?
F50 C85 F49 104.3(12) . . ?
C30 C31 H31A 109.5 . . ?
C30 C31 H31B 109.5 . . ?
C30 C31 H31C 109.5 . . ?
H31A C31 H31B 109.5 . . ?
H31A C31 H31C 109.5 . . ?
H31B C31 H31C 109.5 . . ?
F47 C75 F46 106.6(10) . . ?
F47 C75 C74 108.3(9) . . ?
F46 C75 C74 115.1(10) . . ?
F48 C75 F47 108.6(10) . . ?
F48 C75 F46 105.4(10) . . ?
F48 C75 C74 112.5(10) . . ?
O19 C67 C66 115.5(10) . . ?
O19 C67 C68 125.4(11) . . ?
C68 C67 C66 118.8(9) . . ?
F8 C19 F7 103.1(11) . . ?
F8 C19 F9 102.3(11) . . ?
F8 C19 C20 117.8(11) . . ?
F7 C19 C20 112.3(10) . . ?
F9 C19 F7 103.0(12) . . ?
F9 C19 C20 116.4(11) . . ?
C5 C6 H6A 109.5 . . ?
C5 C6 H6B 109.5 . . ?
C5 C6 H6C 109.5 . . ?
H6A C6 H6B 109.5 . . ?
H6A C6 H6C 109.5 . . ?
H6B C6 H6C 109.5 . . ?
C5 C4 H4A 109.5 . . ?
C5 C4 H4B 109.5 . . ?
C5 C4 H4C 109.5 . . ?
H4A C4 H4B 109.5 . . ?
H4A C4 H4C 109.5 . . ?
H4B C4 H4C 109.5 . . ?
F2 C14 C15 109.2(11) . . ?
F3 C14 F2 107.7(12) . . ?
F3 C14 C15 114.5(13) . . ?
F1 C14 F2 106.9(14) . . ?
F1 C14 F3 108.0(12) . . ?
F1 C14 C15 110.3(12) . . ?
C52 C51 H51A 109.5 . . ?
C52 C51 H51B 109.5 . . ?
C52 C51 H51C 109.5 . . ?
H51A C51 H51B 109.5 . . ?
H51A C51 H51C 109.5 . . ?
H51B C51 H51C 109.5 . . ?
F21 C38 C39 111.6(11) . . ?
F21 C38 F20 110.3(14) . . ?
F19 C38 F21 107.1(15) . . ?
F19 C38 C39 112.2(13) . . ?
F19 C38 F20 106.5(13) . . ?
F20 C38 C39 109.1(15) . . ?
C41 C40 H40 120.1 . . ?
C41 C40 C39 119.8(11) . . ?
C39 C40 H40 120.1 . . ?
C33 C32 H32A 109.5 . . ?
C33 C32 H32B 109.5 . . ?
C33 C32 H32C 109.5 . . ?
H32A C32 H32B 109.5 . . ?
H32A C32 H32C 109.5 . . ?
H32B C32 H32C 109.5 . . ?
O11 C39 C38 112.4(11) . . ?
O11 C39 C40 128.4(10) . . ?
C40 C39 C38 119.1(11) . . ?
C2 C1 H1A 109.5 . . ?
C2 C1 H1B 109.5 . . ?
C2 C1 H1C 109.5 . . ?
H1A C1 H1B 109.5 . . ?
H1A C1 H1C 109.5 . . ?
H1B C1 H1C 109.5 . . ?
C80 C81 H81A 109.5 . . ?
C80 C81 H81B 109.5 . . ?
C80 C81 H81C 109.5 . . ?
H81A C81 H81B 109.5 . . ?
H81A C81 H81C 109.5 . . ?
H81B C81 H81C 109.5 . . ?
C2 C3 H3A 109.5 . . ?
C2 C3 H3B 109.5 . . ?
C2 C3 H3C 109.5 . . ?
H3A C3 H3B 109.5 . . ?
H3A C3 H3C 109.5 . . ?
H3B C3 H3C 109.5 . . ?
F52 C89 F54 106.8(9) . . ?
F52 C89 C88 115.4(10) . . ?
F52 C89 F53 109.5(10) . . ?
F54 C89 C88 109.8(9) . . ?
F53 C89 F54 104.9(10) . . ?
F53 C89 C88 109.9(10) . . ?
C80 C79 H79A 109.5 . . ?
C80 C79 H79B 109.5 . . ?
C80 C79 H79C 109.5 . . ?
H79A C79 H79B 109.5 . . ?
H79A C79 H79C 109.5 . . ?
H79B C79 H79C 109.5 . . ?
F13 C24 C25 113.1(11) . . ?
F14 C24 F13 107.4(12) . . ?
F14 C24 C25 110.7(11) . . ?
F15 C24 F13 106.9(12) . . ?
F15 C24 F14 105.9(11) . . ?
F15 C24 C25 112.5(10) . . ?
O22 C74 C75 116.6(11) . . ?
O22 C74 C73 124.6(12) . . ?
C73 C74 C75 118.8(10) . . ?
F32 C61 C62 107.9(14) . . ?
F32 C61 F33 104.9(14) . . ?
F31 C61 C62 112.3(13) . . ?
F31 C61 F32 109.6(15) . . ?
F31 C61 F33 110.1(17) . . ?
F33 C61 C62 111.7(13) . . ?
O5 C20 C19 105.6(15) . . ?
O5 C20 C21 140.6(19) . . ?
C21 C20 C19 113.5(12) . . ?
C77 C76 H76A 109.5 . . ?
C77 C76 H76B 109.5 . . ?
C77 C76 H76C 109.5 . . ?
H76A C76 H76B 109.5 . . ?
H76A C76 H76C 109.5 . . ?
H76B C76 H76C 109.5 . . ?
C33 C34 H34A 109.5 . . ?
C33 C34 H34B 109.5 . . ?
C33 C34 H34C 109.5 . . ?
H34A C34 H34B 109.5 . . ?
H34A C34 H34C 109.5 . . ?
H34B C34 H34C 109.5 . . ?
F22 C42 C41 111.5(12) . . ?
F23 C42 F22 105.2(15) . . ?
F23 C42 C41 111.6(14) . . ?
F23 C42 F24 111.0(16) . . ?
F24 C42 F22 104.7(15) . . ?
F24 C42 C41 112.4(16) . . ?
C49 C50 H50A 109.5 . . ?
C49 C50 H50B 109.5 . . ?
C49 C50 H50C 109.5 . . ?
H50A C50 H50B 109.5 . . ?
H50A C50 H50C 109.5 . . ?
H50B C50 H50C 109.5 . . ?
C52 C53 H53A 109.5 . . ?
C52 C53 H53B 109.5 . . ?
C52 C53 H53C 109.5 . . ?
H53A C53 H53B 109.5 . . ?
H53A C53 H53C 109.5 . . ?
H53B C53 H53C 109.5 . . ?
F40 C70 C69 110.5(10) . . ?
F41 C70 F40 106.7(9) . . ?
F41 C70 C69 109.3(9) . . ?
F42 C70 F40 108.5(9) . . ?
F42 C70 F41 108.7(9) . . ?
F42 C70 C69 113.0(9) . . ?
F37 C66 C67 113.7(10) . . ?
F37 C66 F38 106.1(10) . . ?
F37 C66 F39 107.4(10) . . ?
F38 C66 C67 111.7(10) . . ?
F39 C66 C67 111.1(11) . . ?
F39 C66 F38 106.5(10) . . ?
F10 C23 C22 114.3(12) . . ?
F12 C23 F10 99.5(13) . . ?
F12 C23 F11 102.7(13) . . ?
F12 C23 C22 118.3(12) . . ?
F11 C23 F10 99.8(13) . . ?
F11 C23 C22 119.1(12) . . ?
C74 C73 H73 118.0 . . ?
C72 C73 C74 124.1(12) . . ?
C72 C73 H73 118.0 . . ?
O21 C72 C73 124.2(12) . . ?
O21 C72 C71 115.7(11) . . ?
C73 C72 C71 119.7(10) . . ?
F45 C71 F43 112.7(11) . . ?
F45 C71 C72 108.4(11) . . ?
F43 C71 C72 107.0(10) . . ?
F44 C71 F45 108.2(10) . . ?
F44 C71 F43 108.6(10) . . ?
F44 C71 C72 112.0(10) . . ?
O20 C69 C70 115.4(10) . . ?
O20 C69 C68 123.9(11) . . ?
C68 C69 C70 120.6(9) . . ?
F18 C28 C27 111.1(10) . . ?
F18 C28 F17 106.2(11) . . ?
F16 C28 F18 109.3(12) . . ?
F16 C28 C27 112.7(11) . . ?
F16 C28 F17 108.7(12) . . ?
F17 C28 C27 108.6(11) . . ?
O8 C27 C28 110.5(16) . . ?
O8 C27 C26 133(2) . . ?
C26 C27 C28 116.6(13) . . ?
O6 C22 C23 109.1(14) . . ?
O6 C22 C21 134.6(18) . . ?
C21 C22 C23 116.0(13) . . ?
C20 C21 C22 112.5(16) . . ?
C20 C21 H21 123.8 . . ?
C22 C21 H21 123.8 . . ?
O7 C25 C24 112.0(14) . . ?
O7 C25 C26 131.7(18) . . ?
C26 C25 C24 116.3(12) . . ?
C27 C26 C25 115.5(17) . . ?
C27 C26 H26 122.3 . . ?
C25 C26 H26 122.3 . . ?
C67 C68 H68 118.4 . . ?
C69 C68 C67 123.2(11) . . ?
C69 C68 H68 118.4 . . ?
C25A O7A Y1 136.7(18) . . ?
C20A O5A Y1 139.1(16) . . ?
O5A C20A C19A 116.1(12) . . ?
O5A C20A C21A 121.5(14) . . ?
C21A C20A C19A 122.4(14) . . ?
F9A C19A C20A 108.8(11) . . ?
F7A C19A F9A 106.1(11) . . ?
F7A C19A C20A 111.3(12) . . ?
F8A C19A F9A 109.4(11) . . ?
F8A C19A C20A 112.5(12) . . ?
F8A C19A F7A 108.5(11) . . ?
C20A C21A H21A 117.2 . . ?
C20A C21A C22A 125.5(15) . . ?
C22A C21A H21A 117.2 . . ?
F10A C23A C22A 107.4(11) . . ?
F12A C23A F10A 107.6(11) . . ?
F12A C23A C22A 110.3(12) . . ?
F11A C23A F10A 110.1(11) . . ?
F11A C23A C22A 111.2(12) . . ?
F11A C23A F12A 110.2(11) . . ?
C21A C22A C23A 119.4(11) . . ?
O6A C22A C21A 122.2(13) . . ?
O6A C22A C23A 118.3(13) . . ?
C22A O6A Y1 137.6(17) . . ?
O7A C25A C24A 119.6(13) . . ?
O7A C25A C26A 122.6(14) . . ?
C26A C25A C24A 117.9(13) . . ?
F13A C24A C25A 113.1(11) . . ?
F14A C24A C25A 113.0(12) . . ?
F14A C24A F13A 106.1(11) . . ?
F14A C24A F15A 107.9(11) . . ?
F15A C24A C25A 110.8(11) . . ?
F15A C24A F13A 105.4(11) . . ?
C25A C26A H26A 117.7 . . ?
C25A C26A C27A 124.5(14) . . ?
C27A C26A H26A 117.7 . . ?
C26A C27A C28A 121.3(13) . . ?
O8A C27A C26A 121.2(13) . . ?
O8A C27A C28A 117.5(13) . . ?
C27A O8A Y1 139.7(19) . . ?
F17A C28A C27A 111.4(12) . . ?
F17A C28A F18A 105.5(11) . . ?
F18A C28A C27A 112.3(13) . . ?
F16A C28A C27A 113.0(12) . . ?
F16A C28A F17A 107.6(11) . . ?
F16A C28A F18A 106.5(11) . . ?
C74A O22A Y2 140(2) . . ?
C69A O20A Y2 129(2) . . ?
C72A O21A Y2 138(2) . . ?
C67A O19A Y2 132(3) . . ?
F47A C75A C74A 100(2) . . ?
F47A C75A F48A 108.0(16) . . ?
F46A C75A F47A 109.5(15) . . ?
F46A C75A C74A 117(2) . . ?
F46A C75A F48A 107.7(15) . . ?
F48A C75A C74A 115(2) . . ?
O19A C67A C66A 117.3(14) . . ?
O19A C67A C68A 120.9(14) . . ?
C68A C67A C66A 120.6(13) . . ?
O22A C74A C75A 120.4(14) . . ?
O22A C74A C73A 120.3(15) . . ?
C73A C74A C75A 119.3(13) . . ?
F40A C70A C69A 107.6(19) . . ?
F41A C70A F40A 106.2(14) . . ?
F41A C70A C69A 109.8(19) . . ?
F42A C70A F40A 106.7(15) . . ?
F42A C70A F41A 105.0(14) . . ?
F42A C70A C69A 121(2) . . ?
F37A C66A C67A 108.6(18) . . ?
F37A C66A F39A 106.3(13) . . ?
F38A C66A C67A 116.8(18) . . ?
F38A C66A F37A 106.8(13) . . ?
F38A C66A F39A 106.9(14) . . ?
F39A C66A C67A 111(2) . . ?
C74A C73A H73A 118.0 . . ?
C72A C73A C74A 124(2) . . ?
C72A C73A H73A 118.0 . . ?
O21A C72A C73A 121.2(14) . . ?
O21A C72A C71A 117.5(14) . . ?
C73A C72A C71A 120.9(13) . . ?
F45A C71A F43A 105.7(14) . . ?
F45A C71A C72A 107(2) . . ?
F43A C71A C72A 114(2) . . ?
F44A C71A F45A 108.3(14) . . ?
F44A C71A F43A 105.5(13) . . ?
F44A C71A C72A 116.2(18) . . ?
O20A C69A C70A 117.7(14) . . ?
O20A C69A C68A 122.5(14) . . ?
C68A C69A C70A 119.5(12) . . ?
C67A C68A C69A 127.7(18) . . ?
C67A C68A H68A 116.2 . . ?
C69A C68A H68A 116.2 . . ?

loop_
_geom_bond_atom_site_label_1
_geom_bond_atom_site_label_2
_geom_bond_distance
_geom_bond_site_symmetry_2
_geom_bond_publ_flag
Y1 O4 2.356(8) . ?
Y1 O2 2.374(7) . ?
Y1 O9 2.390(8) . ?
Y1 O6 2.335(19) . ?
Y1 O3 2.334(8) . ?
Y1 O5 2.43(2) . ?
Y1 O7 2.33(2) . ?
Y1 O8 2.40(2) . ?
Y1 O7A 2.32(2) . ?
Y1 O5A 2.24(2) . ?
Y1 O6A 2.27(2) . ?
Y1 O8A 2.24(2) . ?
Y2 O23 2.362(8) . ?
Y2 O18 2.326(8) . ?
Y2 O16 2.346(8) . ?
Y2 O17 2.362(8) . ?
Y2 O22 2.349(19) . ?
Y2 O20 2.307(17) . ?
Y2 O21 2.277(17) . ?
Y2 O19 2.354(16) . ?
Y2 O22A 2.26(3) . ?
Y2 O20A 2.33(3) . ?
Y2 O21A 2.29(3) . ?
Y2 O19A 2.23(3) . ?
Cu2 N14 1.994(8) 2_565 ?
Cu2 N14 1.994(8) . ?
Cu2 O26 2.066(8) 2_565 ?
Cu2 O26 2.066(8) . ?
Cu2 O25 2.200(8) . ?
Cu2 O25 2.200(8) 2_565 ?
Cu1 N7 1.980(8) . ?
Cu1 O12 1.945(8) . ?
Cu1 O14 1.952(8) . ?
Cu1 O11 1.934(8) . ?
Cu1 O13 2.222(8) . ?
F47 C75 1.363(9) . ?
N7 C36 1.294(13) . ?
N7 C37 1.351(13) . ?
N14 C84 1.358(14) . ?
N14 C83 1.305(13) . ?
O26 C88 1.250(12) . ?
O12 C41 1.236(14) . ?
O23 N10 1.309(12) . ?
N4 O10 1.251(11) . ?
N4 C35 1.365(14) . ?
N4 C33 1.524(13) . ?
O14 C46 1.241(13) . ?
N12 C57 1.408(9) . ?
N12 N13 1.395(12) . ?
N12 C83 1.333(13) . ?
N2 O2 1.282(11) . ?
N2 C7 1.324(13) . ?
N2 C5 1.517(14) . ?
O1 N1 1.276(11) . ?
O18 C64 1.292(13) . ?
O25 C86 1.239(13) . ?
O4 C17 1.252(12) . ?
O9 N3 1.319(12) . ?
O16 N9 1.334(10) . ?
N3 C35 1.318(14) . ?
N3 C30 1.494(13) . ?
N11 O24 1.266(12) . ?
N11 C82 1.342(14) . ?
N11 C80 1.524(14) . ?
N5 C36 1.297(13) . ?
N5 N6 1.376(11) . ?
N5 C10 1.402(9) . ?
O6 C22 1.241(10) . ?
F52 C89 1.308(13) . ?
O3 C15 1.284(14) . ?
C36 H36 0.9500 . ?
O11 C39 1.265(14) . ?
N9 C54 1.370(13) . ?
N9 C52 1.3908(12) . ?
O13 C44 1.242(13) . ?
O17 C62 1.231(14) . ?
N10 C82 1.337(15) . ?
N10 C77 1.535(14) . ?
F54 C89 1.345(13) . ?
O5 C20 1.250(10) . ?
N8 O15 1.278(11) . ?
N8 C54 1.344(13) . ?
N8 C49 1.541(14) . ?
C58 H58 0.9500 . ?
C58 C59 1.3900 . ?
C58 C57 1.3900 . ?
C59 C60 1.3900 . ?
C59 C82 1.457(11) . ?
C60 H60 0.9500 . ?
C60 C55 1.3900 . ?
C55 C56 1.3900 . ?
C55 C54 1.449(13) . ?
C56 H56 0.9500 . ?
C56 C57 1.3900 . ?
O22 C74 1.236(9) . ?
N13 C84 1.293(14) . ?
O20 C69 1.238(9) . ?
O7 C25 1.247(10) . ?
N6 C37 1.285(13) . ?
O21 C72 1.251(9) . ?
C37 H37 0.9500 . ?
C63 H63 0.9500 . ?
C63 C62 1.395(18) . ?
C63 C64 1.350(17) . ?
C7 C8 1.474(12) . ?
C7 N1 1.354(13) . ?
F36 C65 1.368(16) . ?
C12 C11 1.3900 . ?
C12 C13 1.3900 . ?
C12 C35 1.471(12) . ?
C11 H11 0.9500 . ?
C11 C10 1.3900 . ?
C10 C9 1.3900 . ?
C9 H9 0.9500 . ?
C9 C8 1.3900 . ?
C8 C13 1.3900 . ?
C13 H13 0.9500 . ?
C84 H84 0.9500 . ?
C17 C18 1.5300(12) . ?
C17 C16 1.388(16) . ?
F34 C65 1.321(15) . ?
C44 C45 1.407(16) . ?
C44 C43 1.5300(11) . ?
N1 C2 1.511(13) . ?
C83 H83 0.9500 . ?
C30 C33 1.560(15) . ?
C30 C29 1.5199(11) . ?
C30 C31 1.5199(12) . ?
C86 C87 1.393(17) . ?
C86 C85 1.5301(11) . ?
F26 C43 1.288(14) . ?
C87 H87 0.9500 . ?
C87 C88 1.419(16) . ?
F6 C18 1.313(15) . ?
F51 C85 1.307(14) . ?
F2 C14 1.345(16) . ?
C88 C89 1.5301(11) . ?
C33 C32 1.5201(12) . ?
C33 C34 1.5202(12) . ?
F3 C14 1.318(17) . ?
C77 C80 1.513(15) . ?
C77 C78 1.5200(11) . ?
C77 C76 1.5199(11) . ?
O8 C27 1.241(10) . ?
C62 C61 1.563(18) . ?
O19 C67 1.248(9) . ?
C45 H45 0.9500 . ?
C45 C46 1.382(16) . ?
F22 C42 1.373(17) . ?
F30 C47 1.285(16) . ?
F21 C38 1.346(16) . ?
F4 C18 1.336(14) . ?
F32 C61 1.319(19) . ?
C64 C65 1.509(17) . ?
C2 C5 1.5301(11) . ?
C2 C1 1.5201(11) . ?
C2 C3 1.5200(11) . ?
F19 C38 1.328(19) . ?
C15 C16 1.388(16) . ?
C15 C14 1.5300(11) . ?
C18 F5 1.276(16) . ?
F31 C61 1.274(18) . ?
C49 C52 1.4603(9) . ?
C49 C48 1.5201(11) . ?
C49 C50 1.5201(11) . ?
F27 C43 1.324(14) . ?
F25 C43 1.320(14) . ?
C80 C81 1.5199(11) . ?
C80 C79 1.5198(12) . ?
F8 C19 1.361(10) . ?
F49 C85 1.315(14) . ?
F10 C23 1.383(10) . ?
F28 C47 1.373(19) . ?
C16 H16 0.9500 . ?
F23 C42 1.28(2) . ?
F7 C19 1.381(10) . ?
F50 C85 1.296(15) . ?
C46 C47 1.5300(11) . ?
C52 C51 1.4551(8) . ?
C52 C53 1.4553(9) . ?
C41 C40 1.363(18) . ?
C41 C42 1.5300(12) . ?
C29 H29A 0.9800 . ?
C29 H29B 0.9800 . ?
C29 H29C 0.9800 . ?
F53 C89 1.309(14) . ?
C5 C6 1.5201(12) . ?
C5 C4 1.5200(11) . ?
C65 F35 1.315(18) . ?
C47 F29 1.326(17) . ?
C78 H78A 0.9800 . ?
C78 H78B 0.9800 . ?
C78 H78C 0.9800 . ?
C48 H48A 0.9800 . ?
C48 H48B 0.9800 . ?
C48 H48C 0.9800 . ?
F33 C61 1.325(18) . ?
C31 H31A 0.9800 . ?
C31 H31B 0.9800 . ?
C31 H31C 0.9800 . ?
F9 C19 1.365(10) . ?
C75 F46 1.368(9) . ?
C75 C74 1.5300(11) . ?
C75 F48 1.355(9) . ?
C67 C66 1.5301(11) . ?
C67 C68 1.384(9) . ?
C19 C20 1.5299(12) . ?
C6 H6A 0.9800 . ?
C6 H6B 0.9800 . ?
C6 H6C 0.9800 . ?
F1 C14 1.300(17) . ?
C4 H4A 0.9800 . ?
C4 H4B 0.9800 . ?
C4 H4C 0.9800 . ?
C51 H51A 0.9800 . ?
C51 H51B 0.9800 . ?
C51 H51C 0.9800 . ?
C38 C39 1.5300(11) . ?
C38 F20 1.36(2) . ?
C40 H40 0.9500 . ?
C40 C39 1.393(17) . ?
C32 H32A 0.9800 . ?
C32 H32B 0.9800 . ?
C32 H32C 0.9800 . ?
C1 H1A 0.9800 . ?
C1 H1B 0.9800 . ?
C1 H1C 0.9800 . ?
C81 H81A 0.9800 . ?
C81 H81B 0.9800 . ?
C81 H81C 0.9800 . ?
C3 H3A 0.9800 . ?
C3 H3B 0.9800 . ?
C3 H3C 0.9800 . ?
F13 C24 1.372(10) . ?
C79 H79A 0.9800 . ?
C79 H79B 0.9800 . ?
C79 H79C 0.9800 . ?
F14 C24 1.371(10) . ?
C24 F15 1.364(10) . ?
C24 C25 1.5300(11) . ?
C74 C73 1.382(9) . ?
C20 C21 1.378(10) . ?
C76 H76A 0.9800 . ?
C76 H76B 0.9800 . ?
C76 H76C 0.9800 . ?
C34 H34A 0.9800 . ?
C34 H34B 0.9800 . ?
C34 H34C 0.9800 . ?
C42 F24 1.29(2) . ?
C50 H50A 0.9800 . ?
C50 H50B 0.9800 . ?
C50 H50C 0.9800 . ?
C53 H53A 0.9800 . ?
C53 H53B 0.9800 . ?
C53 H53C 0.9800 . ?
C70 F40 1.374(9) . ?
C70 F41 1.370(9) . ?
C70 F42 1.362(9) . ?
C70 C69 1.5301(11) . ?
C66 F37 1.359(9) . ?
C66 F38 1.363(9) . ?
C66 F39 1.363(9) . ?
C23 F12 1.361(10) . ?
C23 F11 1.363(10) . ?
C23 C22 1.5299(11) . ?
F45 C71 1.379(10) . ?
C73 H73 0.9500 . ?
C73 C72 1.376(9) . ?
F43 C71 1.388(10) . ?
C72 C71 1.546(9) . ?
C71 F44 1.372(9) . ?
C69 C68 1.376(9) . ?
F18 C28 1.370(10) . ?
F16 C28 1.367(10) . ?
C28 C27 1.5300(12) . ?
C28 F17 1.376(10) . ?
C27 C26 1.386(10) . ?
C22 C21 1.379(10) . ?
C21 H21 0.9500 . ?
C25 C26 1.387(10) . ?
C26 H26 0.9500 . ?
C68 H68 0.9500 . ?
O7A C25A 1.250(9) . ?
O5A C20A 1.254(10) . ?
F9A C19A 1.382(10) . ?
C20A C19A 1.5301(12) . ?
C20A C21A 1.384(10) . ?
C19A F7A 1.382(10) . ?
C19A F8A 1.367(10) . ?
F10A C23A 1.388(10) . ?
C21A H21A 0.9500 . ?
C21A C22A 1.389(9) . ?
C23A C22A 1.5302(12) . ?
C23A F12A 1.378(10) . ?
C23A F11A 1.377(10) . ?
C22A O6A 1.246(9) . ?
C25A C24A 1.5299(12) . ?
C25A C26A 1.388(10) . ?
C24A F13A 1.373(10) . ?
C24A F14A 1.363(10) . ?
C24A F15A 1.367(10) . ?
C26A H26A 0.9500 . ?
C26A C27A 1.394(10) . ?
C27A O8A 1.255(9) . ?
C27A C28A 1.5301(11) . ?
C28A F17A 1.375(10) . ?
C28A F18A 1.378(10) . ?
C28A F16A 1.365(10) . ?
F47A C75A 1.377(10) . ?
O22A C74A 1.249(10) . ?
O20A C69A 1.244(9) . ?
O21A C72A 1.246(9) . ?
O19A C67A 1.245(10) . ?
C75A F46A 1.375(10) . ?
C75A C74A 1.506(10) . ?
C75A F48A 1.380(10) . ?
C67A C66A 1.5297(12) . ?
C67A C68A 1.388(9) . ?
C74A C73A 1.393(10) . ?
C70A F40A 1.383(10) . ?
C70A F41A 1.379(10) . ?
C70A F42A 1.371(10) . ?
C70A C69A 1.5297(12) . ?
C66A F37A 1.378(10) . ?
C66A F38A 1.370(10) . ?
C66A F39A 1.379(10) . ?
F45A C71A 1.373(10) . ?
C73A H73A 0.9500 . ?
C73A C72A 1.387(9) . ?
F43A C71A 1.380(10) . ?
C72A C71A 1.5297(11) . ?
C71A F44A 1.372(10) . ?
C69A C68A 1.388(9) . ?
C68A H68A 0.9500 . ?

loop_
_geom_torsion_atom_site_label_1
_geom_torsion_atom_site_label_2
_geom_torsion_atom_site_label_3
_geom_torsion_atom_site_label_4
_geom_torsion
_geom_torsion_site_symmetry_1
_geom_torsion_site_symmetry_2
_geom_torsion_site_symmetry_3
_geom_torsion_site_symmetry_4
_geom_torsion_publ_flag
Y1 O4 C17 C18 167.0(8) . . . . ?
Y1 O4 C17 C16 -15.3(18) . . . . ?
Y1 O9 N3 C35 -64.6(15) . . . . ?
Y1 O9 N3 C30 111.1(9) . . . . ?
Y1 O6 C22 C23 165.5(14) . . . . ?
Y1 O6 C22 C21 -8(2) . . . . ?
Y1 O3 C15 C16 21.5(18) . . . . ?
Y1 O3 C15 C14 -161.8(8) . . . . ?
Y1 O5 C20 C19 -167.6(12) . . . . ?
Y1 O5 C20 C21 6(2) . . . . ?
Y1 O7 C25 C24 158.3(13) . . . . ?
Y1 O7 C25 C26 -23(4) . . . . ?
Y1 O8 C27 C28 -166.3(15) . . . . ?
Y1 O8 C27 C26 13(2) . . . . ?
Y1 O7A C25A C24A 166(2) . . . . ?
Y1 O7A C25A C26A -12(3) . . . . ?
Y1 O5A C20A C19A -168(2) . . . . ?
Y1 O5A C20A C21A 12(2) . . . . ?
Y2 O23 N10 C82 -61.1(15) . . . . ?
Y2 O23 N10 C77 115.5(9) . . . . ?
Y2 O18 C64 C63 -17.8(19) . . . . ?
Y2 O18 C64 C65 163.3(9) . . . . ?
Y2 O16 N9 C54 70.8(14) . . . . ?
Y2 O16 N9 C52 -108.6(11) . . . . ?
Y2 O17 C62 C63 14(2) . . . . ?
Y2 O17 C62 C61 -167.5(9) . . . . ?
Y2 O22 C74 C75 -164.1(15) . . . . ?
Y2 O22 C74 C73 16(2) . . . . ?
Y2 O20 C69 C70 158.3(14) . . . . ?
Y2 O20 C69 C68 -24(2) . . . . ?
Y2 O21 C72 C73 -22(4) . . . . ?
Y2 O21 C72 C71 165.5(15) . . . . ?
Y2 O19 C67 C66 -161.4(14) . . . . ?
Y2 O19 C67 C68 26(4) . . . . ?
Y2 O22A C74A C75A -157(3) . . . . ?
Y2 O22A C74A C73A 21(4) . . . . ?
Y2 O20A C69A C70A 160(3) . . . . ?
Y2 O20A C69A C68A -25(3) . . . . ?
Y2 O21A C72A C73A -27(7) . . . . ?
Y2 O21A C72A C71A 161(3) . . . . ?
Y2 O19A C67A C66A -158(3) . . . . ?
Y2 O19A C67A C68A 34(6) . . . . ?
Cu2 N14 C84 N13 -178.0(8) . . . . ?
Cu2 N14 C83 N12 179.1(7) . . . . ?
Cu2 O26 C88 C87 21.2(16) . . . . ?
Cu2 O26 C88 C89 -155.4(8) . . . . ?
Cu2 O25 C86 C87 -19.5(16) . . . . ?
Cu2 O25 C86 C85 157.4(8) . . . . ?
Cu1 N7 C36 N5 -173.9(7) . . . . ?
Cu1 N7 C37 N6 174.1(8) . . . . ?
Cu1 O12 C41 C40 6(2) . . . . ?
Cu1 O12 C41 C42 -175.2(11) . . . . ?
Cu1 O14 C46 C45 -26.9(18) . . . . ?
Cu1 O14 C46 C47 157.8(9) . . . . ?
Cu1 O11 C39 C38 173.5(11) . . . . ?
Cu1 O11 C39 C40 -2(2) . . . . ?
Cu1 O13 C44 C45 22.8(16) . . . . ?
Cu1 O13 C44 C43 -157.8(8) . . . . ?
F47 C75 C74 O22 -100.5(13) . . . . ?
F47 C75 C74 C73 79.7(15) . . . . ?
O26 C88 C89 F52 -173.1(10) . . . . ?
O26 C88 C89 F54 -52.4(14) . . . . ?
O26 C88 C89 F53 62.5(14) . . . . ?
O12 C41 C40 C39 1(3) . . . . ?
O12 C41 C42 F22 177.7(14) . . . . ?
O12 C41 C42 F23 60(2) . . . . ?
O12 C41 C42 F24 -65.1(19) . . . . ?
O23 N10 C82 N11 -177.8(10) . . . . ?
O23 N10 C82 C59 3.1(17) . . . . ?
O23 N10 C77 C80 163.4(8) . . . . ?
O23 N10 C77 C78 43.5(12) . . . . ?
O23 N10 C77 C76 -73.6(12) . . . . ?
O14 C46 C47 F30 56.5(19) . . . . ?
O14 C46 C47 F28 -61.9(16) . . . . ?
O14 C46 C47 F29 179.0(14) . . . . ?
N12 N13 C84 N14 0.7(14) . . . . ?
N2 C7 C8 C9 -152.1(9) . . . . ?
N2 C7 C8 C13 21.9(13) . . . . ?
N2 C7 N1 O1 -179.6(10) . . . . ?
N2 C7 N1 C2 -9.5(12) . . . . ?
O1 N1 C2 C5 -171.4(9) . . . . ?
O1 N1 C2 C1 -49.3(13) . . . . ?
O1 N1 C2 C3 67.0(13) . . . . ?
O18 C64 C65 F36 58.7(16) . . . . ?
O18 C64 C65 F34 178.3(12) . . . . ?
O18 C64 C65 F35 -59.2(15) . . . . ?
O25 C86 C87 C88 -1(2) . . . . ?
O25 C86 C85 F51 178.8(12) . . . . ?
O25 C86 C85 F49 -63.5(15) . . . . ?
O25 C86 C85 F50 51.5(15) . . . . ?
O4 C17 C18 F6 34.8(16) . . . . ?
O4 C17 C18 F4 148.5(11) . . . . ?
O4 C17 C18 F5 -89.8(15) . . . . ?
O4 C17 C16 C15 -0.2(19) . . . . ?
O2 N2 C7 C8 1.3(17) . . . . ?
O2 N2 C7 N1 -179.5(10) . . . . ?
O2 N2 C5 C2 -169.3(9) . . . . ?
O2 N2 C5 C6 -50.1(12) . . . . ?
O2 N2 C5 C4 69.1(11) . . . . ?
O9 N3 C35 N4 -175.6(9) . . . . ?
O9 N3 C35 C12 4.2(18) . . . . ?
O9 N3 C30 C33 163.8(8) . . . . ?
O9 N3 C30 C29 -76.4(11) . . . . ?
O9 N3 C30 C31 41.3(12) . . . . ?
O16 N9 C54 N8 174.3(9) . . . . ?
O16 N9 C54 C55 -5.8(17) . . . . ?
O16 N9 C52 C49 -167.0(9) . . . . ?
O16 N9 C52 C51 70.6(12) . . . . ?
O16 N9 C52 C53 -41.5(14) . . . . ?
N3 C30 C33 N4 21.5(8) . . . . ?
N3 C30 C33 C32 138.2(10) . . . . ?
N3 C30 C33 C34 -90.5(10) . . . . ?
N5 N6 C37 N7 0.5(13) . . . . ?
N5 C10 C9 C8 174.7(7) . . . . ?
O6 C22 C21 C20 -13(3) . . . . ?
O3 C15 C16 C17 -3.0(19) . . . . ?
O3 C15 C14 F2 -58.0(16) . . . . ?
O3 C15 C14 F3 -178.8(12) . . . . ?
O3 C15 C14 F1 59.1(17) . . . . ?
C36 N7 C37 N6 -0.9(13) . . . . ?
C36 N5 N6 C37 0.2(12) . . . . ?
C36 N5 C10 C11 -46.6(13) . . . . ?
C36 N5 C10 C9 138.7(10) . . . . ?
O13 C44 C45 C46 -2(2) . . . . ?
O13 C44 C43 F26 72.6(15) . . . . ?
O13 C44 C43 F27 -167.9(12) . . . . ?
O13 C44 C43 F25 -45.8(16) . . . . ?
O17 C62 C61 F32 70.0(16) . . . . ?
O17 C62 C61 F31 -50.9(18) . . . . ?
O17 C62 C61 F33 -175.2(14) . . . . ?
O24 N11 C82 N10 176.8(10) . . . . ?
O24 N11 C82 C59 -4.1(18) . . . . ?
O24 N11 C80 C77 171.1(10) . . . . ?
O24 N11 C80 C81 -64.9(13) . . . . ?
O24 N11 C80 C79 48.5(14) . . . . ?
N10 C77 C80 N11 23.5(8) . . . . ?
N10 C77 C80 C81 -90.7(10) . . . . ?
N10 C77 C80 C79 137.9(10) . . . . ?
O5 C20 C21 C22 14(3) . . . . ?
N8 C49 C52 N9 -13.7(9) . . . . ?
N8 C49 C52 C51 102.3(9) . . . . ?
N8 C49 C52 C53 -136.5(10) . . . . ?
C58 C59 C60 C55 0.0 . . . . ?
C58 C59 C82 N11 -29.8(13) . . . . ?
C58 C59 C82 N10 149.2(8) . . . . ?
C59 C58 C57 N12 -175.6(7) . . . . ?
C59 C58 C57 C56 0.0 . . . . ?
C59 C60 C55 C56 0.0 . . . . ?
C59 C60 C55 C54 -170.1(8) . . . . ?
C60 C59 C82 N11 153.9(9) . . . . ?
C60 C59 C82 N10 -27.2(13) . . . . ?
C60 C55 C56 C57 0.0 . . . . ?
C60 C55 C54 N9 25.8(15) . . . . ?
C60 C55 C54 N8 -154.3(9) . . . . ?
C55 C56 C57 N12 175.6(7) . . . . ?
C55 C56 C57 C58 0.0 . . . . ?
C56 C55 C54 N9 -144.4(10) . . . . ?
C56 C55 C54 N8 35.6(14) . . . . ?
C57 N12 N13 C84 178.3(9) . . . . ?
C57 N12 C83 N14 -179.5(9) . . . . ?
C57 C58 C59 C60 0.0 . . . . ?
C57 C58 C59 C82 -176.3(8) . . . . ?
O22 C74 C73 C72 -1(3) . . . . ?
N13 N12 C57 C58 -27.8(11) . . . . ?
N13 N12 C57 C56 156.6(7) . . . . ?
N13 N12 C83 N14 -2.5(12) . . . . ?
O10 N4 C35 N3 179.4(10) . . . . ?
O10 N4 C35 C12 -0.4(18) . . . . ?
O10 N4 C33 C30 168.6(9) . . . . ?
O10 N4 C33 C32 46.7(13) . . . . ?
O10 N4 C33 C34 -72.3(14) . . . . ?
O20 C69 C68 C67 0.3(17) . . . . ?
O7 C25 C26 C27 2(4) . . . . ?
N6 N5 C36 N7 -0.8(12) . . . . ?
N6 N5 C10 C11 129.7(8) . . . . ?
N6 N5 C10 C9 -45.0(10) . . . . ?
O21 C72 C71 F45 69(2) . . . . ?
O21 C72 C71 F43 -53(2) . . . . ?
O21 C72 C71 F44 -171.9(19) . . . . ?
C37 N7 C36 N5 1.1(12) . . . . ?
O15 N8 C54 N9 -178.6(10) . . . . ?
O15 N8 C54 C55 1.4(19) . . . . ?
O15 N8 C49 C52 -173.9(10) . . . . ?
O15 N8 C49 C48 -47.8(13) . . . . ?
O15 N8 C49 C50 65.4(13) . . . . ?
C63 C62 C61 F32 -111.0(15) . . . . ?
C63 C62 C61 F31 128.1(15) . . . . ?
C63 C62 C61 F33 4(2) . . . . ?
C63 C64 C65 F36 -120.3(13) . . . . ?
C63 C64 C65 F34 -1(2) . . . . ?
C63 C64 C65 F35 121.8(14) . . . . ?
C7 N2 O2 Y1 62.2(16) . . . . ?
C7 N2 C5 C2 14.5(10) . . . . ?
C7 N2 C5 C6 133.7(10) . . . . ?
C7 N2 C5 C4 -107.1(11) . . . . ?
C7 C8 C13 C12 -174.1(7) . . . . ?
C7 N1 C2 C5 17.9(11) . . . . ?
C7 N1 C2 C1 140.0(11) . . . . ?
C7 N1 C2 C3 -103.6(10) . . . . ?
C12 C11 C10 N5 -174.8(7) . . . . ?
C12 C11 C10 C9 0.0 . . . . ?
C11 C12 C13 C8 0.0 . . . . ?
C11 C12 C35 N4 -31.6(14) . . . . ?
C11 C12 C35 N3 148.6(10) . . . . ?
C11 C10 C9 C8 0.0 . . . . ?
C10 N5 C36 N7 175.8(9) . . . . ?
C10 N5 N6 C37 -176.9(9) . . . . ?
C10 C9 C8 C7 173.8(7) . . . . ?
C10 C9 C8 C13 0.0 . . . . ?
C9 C8 C13 C12 0.0 . . . . ?
C8 C7 N1 O1 -0.4(17) . . . . ?
C8 C7 N1 C2 169.8(8) . . . . ?
C13 C12 C11 C10 0.0 . . . . ?
C13 C12 C35 N4 154.8(9) . . . . ?
C13 C12 C35 N3 -25.0(14) . . . . ?
C84 N14 C83 N12 2.7(12) . . . . ?
C44 C45 C46 O14 1(2) . . . . ?
C44 C45 C46 C47 176.5(13) . . . . ?
C54 N9 C52 C49 13.6(12) . . . . ?
C54 N9 C52 C51 -108.8(11) . . . . ?
C54 N9 C52 C53 139.0(11) . . . . ?
C54 N8 C49 C52 11.0(11) . . . . ?
C54 N8 C49 C48 137.1(10) . . . . ?
C54 N8 C49 C50 -109.8(10) . . . . ?
C54 C55 C56 C57 170.1(8) . . . . ?
N1 C7 C8 C9 28.9(13) . . . . ?
N1 C7 C8 C13 -157.2(8) . . . . ?
N1 C2 C5 N2 -17.9(9) . . . . ?
N1 C2 C5 C6 -132.6(10) . . . . ?
N1 C2 C5 C4 94.7(11) . . . . ?
C35 N4 C33 C30 -19.4(10) . . . . ?
C35 N4 C33 C32 -141.3(11) . . . . ?
C35 N4 C33 C34 99.7(12) . . . . ?
C35 N3 C30 C33 -20.0(10) . . . . ?
C35 N3 C30 C29 99.9(11) . . . . ?
C35 N3 C30 C31 -142.5(10) . . . . ?
C35 C12 C11 C10 -173.5(8) . . . . ?
C35 C12 C13 C8 173.8(7) . . . . ?
C83 N14 C84 N13 -2.2(14) . . . . ?
C83 N12 C57 C58 148.9(9) . . . . ?
C83 N12 C57 C56 -26.7(12) . . . . ?
C83 N12 N13 C84 1.1(12) . . . . ?
C30 N3 C35 N4 8.4(13) . . . . ?
C30 N3 C35 C12 -171.7(9) . . . . ?
C86 C87 C88 O26 1(2) . . . . ?
C86 C87 C88 C89 177.8(11) . . . . ?
C87 C86 C85 F51 -3.8(17) . . . . ?
C87 C86 C85 F49 113.8(13) . . . . ?
C87 C86 C85 F50 -131.2(13) . . . . ?
C87 C88 C89 F52 10.0(16) . . . . ?
C87 C88 C89 F54 130.7(11) . . . . ?
C87 C88 C89 F53 -114.4(12) . . . . ?
C82 N11 C80 C77 -23.3(10) . . . . ?
C82 N11 C80 C81 100.7(11) . . . . ?
C82 N11 C80 C79 -145.8(11) . . . . ?
C82 N10 C77 C80 -19.5(10) . . . . ?
C82 N10 C77 C78 -139.4(10) . . . . ?
C82 N10 C77 C76 103.5(11) . . . . ?
C82 C59 C60 C55 176.4(8) . . . . ?
C33 N4 C35 N3 7.9(13) . . . . ?
C33 N4 C35 C12 -171.9(9) . . . . ?
C77 N10 C82 N11 5.5(12) . . . . ?
C77 N10 C82 C59 -173.6(8) . . . . ?
O8 C27 C26 C25 3(3) . . . . ?
C62 C63 C64 O18 -3(2) . . . . ?
C62 C63 C64 C65 176.2(13) . . . . ?
O19 C67 C66 F37 19(2) . . . . ?
O19 C67 C66 F38 138.9(19) . . . . ?
O19 C67 C66 F39 -102(2) . . . . ?
O19 C67 C68 C69 -2(3) . . . . ?
C45 C44 C43 F26 -108.0(13) . . . . ?
C45 C44 C43 F27 11.5(18) . . . . ?
C45 C44 C43 F25 133.6(13) . . . . ?
C45 C46 C47 F30 -119.3(16) . . . . ?
C45 C46 C47 F28 122.3(14) . . . . ?
C45 C46 C47 F29 3(2) . . . . ?
F21 C38 C39 O11 160.8(15) . . . . ?
F21 C38 C39 C40 -23(2) . . . . ?
C64 C63 C62 O17 5(2) . . . . ?
C64 C63 C62 C61 -174.1(13) . . . . ?
F19 C38 C39 O11 41(2) . . . . ?
F19 C38 C39 C40 -143.0(15) . . . . ?
C18 C17 C16 C15 177.5(11) . . . . ?
C49 N8 C54 N9 -3.5(13) . . . . ?
C49 N8 C54 C55 176.6(9) . . . . ?
C43 C44 C45 C46 178.9(12) . . . . ?
C80 N11 C82 N10 11.5(12) . . . . ?
C80 N11 C82 C59 -169.4(9) . . . . ?
F8 C19 C20 O5 158.3(14) . . . . ?
F8 C19 C20 C21 -16.9(16) . . . . ?
F10 C23 C22 O6 82.0(14) . . . . ?
F10 C23 C22 C21 -103.1(16) . . . . ?
C16 C17 C18 F6 -143.2(12) . . . . ?
C16 C17 C18 F4 -29.6(17) . . . . ?
C16 C17 C18 F5 92.2(15) . . . . ?
C16 C15 C14 F2 119.0(14) . . . . ?
C16 C15 C14 F3 -1.8(19) . . . . ?
C16 C15 C14 F1 -123.9(15) . . . . ?
F7 C19 C20 O5 -82.1(12) . . . . ?
F7 C19 C20 C21 102.7(15) . . . . ?
C52 N9 C54 N8 -6.3(13) . . . . ?
C52 N9 C54 C55 173.7(10) . . . . ?
C41 C40 C39 O11 -3(3) . . . . ?
C41 C40 C39 C38 -178.4(16) . . . . ?
C29 C30 C33 N4 -92.4(10) . . . . ?
C29 C30 C33 C32 24.3(13) . . . . ?
C29 C30 C33 C34 155.6(9) . . . . ?
C5 N2 O2 Y1 -113.3(10) . . . . ?
C5 N2 C7 C8 177.1(8) . . . . ?
C5 N2 C7 N1 -3.7(12) . . . . ?
C78 C77 C80 N11 138.9(9) . . . . ?
C78 C77 C80 C81 24.7(14) . . . . ?
C78 C77 C80 C79 -106.7(11) . . . . ?
C48 C49 C52 N9 -131.2(11) . . . . ?
C48 C49 C52 C51 -15.3(14) . . . . ?
C48 C49 C52 C53 106.0(13) . . . . ?
C85 C86 C87 C88 -177.7(11) . . . . ?
C31 C30 C33 N4 139.3(9) . . . . ?
C31 C30 C33 C32 -104.0(12) . . . . ?
C31 C30 C33 C34 27.3(13) . . . . ?
F9 C19 C20 O5 36.3(12) . . . . ?
F9 C19 C20 C21 -138.9(15) . . . . ?
C75 C74 C73 C72 178.6(17) . . . . ?
C19 C20 C21 C22 -173.0(12) . . . . ?
F46 C75 C74 O22 18.6(12) . . . . ?
F46 C75 C74 C73 -161.1(14) . . . . ?
C14 C15 C16 C17 -179.6(11) . . . . ?
C40 C41 C42 F22 -4(2) . . . . ?
C40 C41 C42 F23 -121.0(18) . . . . ?
C40 C41 C42 F24 113.5(18) . . . . ?
C1 C2 C5 N2 -133.2(11) . . . . ?
C1 C2 C5 C6 112.1(13) . . . . ?
C1 C2 C5 C4 -20.6(15) . . . . ?
C3 C2 C5 N2 97.7(11) . . . . ?
C3 C2 C5 C6 -16.9(15) . . . . ?
C3 C2 C5 C4 -149.6(11) . . . . ?
F13 C24 C25 O7 34(2) . . . . ?
F13 C24 C25 C26 -144.4(18) . . . . ?
F14 C24 C25 O7 -86(2) . . . . ?
F14 C24 C25 C26 95.0(19) . . . . ?
C24 C25 C26 C27 -179.9(14) . . . . ?
C74 C73 C72 O21 4(4) . . . . ?
C74 C73 C72 C71 175.7(15) . . . . ?
F48 C75 C74 O22 139.4(13) . . . . ?
F48 C75 C74 C73 -40.3(15) . . . . ?
C76 C77 C80 N11 -90.7(11) . . . . ?
C76 C77 C80 C81 155.1(10) . . . . ?
C76 C77 C80 C79 23.7(14) . . . . ?
C42 C41 C40 C39 -177.8(16) . . . . ?
C50 C49 C52 N9 95.9(11) . . . . ?
C50 C49 C52 C51 -148.2(10) . . . . ?
C50 C49 C52 C53 -27.0(14) . . . . ?
F20 C38 C39 O11 -77.1(17) . . . . ?
F20 C38 C39 C40 99.2(17) . . . . ?
C70 C69 C68 C67 177.5(16) . . . . ?
C66 C67 C68 C69 -174.7(12) . . . . ?
C23 C22 C21 C20 173.5(12) . . . . ?
F40 C70 C69 O20 51.3(15) . . . . ?
F40 C70 C69 C68 -126.1(12) . . . . ?
F41 C70 C69 O20 -65.9(15) . . . . ?
F41 C70 C69 C68 116.7(12) . . . . ?
F42 C70 C69 O20 173.0(14) . . . . ?
F42 C70 C69 C68 -4.4(15) . . . . ?
C73 C72 C71 F45 -103.7(19) . . . . ?
C73 C72 C71 F43 134.5(18) . . . . ?
C73 C72 C71 F44 16(2) . . . . ?
F15 C24 C25 O7 155.6(19) . . . . ?
F15 C24 C25 C26 -23(2) . . . . ?
F18 C28 C27 O8 -176.2(14) . . . . ?
F18 C28 C27 C26 4.6(16) . . . . ?
F16 C28 C27 O8 60.7(14) . . . . ?
F16 C28 C27 C26 -118.4(17) . . . . ?
C28 C27 C26 C25 -177.7(15) . . . . ?
F17 C28 C27 O8 -59.8(13) . . . . ?
F17 C28 C27 C26 121.1(16) . . . . ?
F12 C23 C22 O6 -161.3(16) . . . . ?
F12 C23 C22 C21 13.5(17) . . . . ?
F11 C23 C22 O6 -35.6(14) . . . . ?
F11 C23 C22 C21 139.3(17) . . . . ?
C68 C67 C66 F37 -167.6(16) . . . . ?
C68 C67 C66 F38 -47.6(19) . . . . ?
C68 C67 C66 F39 71.2(18) . . . . ?
O7A C25A C24A F13A -10.0(15) . . . . ?
O7A C25A C24A F14A -130.7(16) . . . . ?
O7A C25A C24A F15A 108.1(16) . . . . ?
O7A C25A C26A C27A -4(4) . . . . ?
O5A C20A C19A F9A 70.2(16) . . . . ?
O5A C20A C19A F7A -46.3(16) . . . . ?
O5A C20A C19A F8A -168.4(16) . . . . ?
O5A C20A C21A C22A -0.5(15) . . . . ?
C20A C21A C22A C23A 176.7(12) . . . . ?
C20A C21A C22A O6A 0(2) . . . . ?
C19A C20A C21A C22A 179.0(14) . . . . ?
F10A C23A C22A C21A -106.6(18) . . . . ?
F10A C23A C22A O6A 71(2) . . . . ?
C21A C20A C19A F9A -109.3(15) . . . . ?
C21A C20A C19A F7A 134.1(15) . . . . ?
C21A C20A C19A F8A 12.1(17) . . . . ?
C21A C22A O6A Y1 -10(4) . . . . ?
C23A C22A O6A Y1 173(2) . . . . ?
F12A C23A C22A C21A 10.4(19) . . . . ?
F12A C23A C22A O6A -173(2) . . . . ?
F11A C23A C22A C21A 132.9(18) . . . . ?
F11A C23A C22A O6A -50(2) . . . . ?
C25A C26A C27A O8A 2(5) . . . . ?
C25A C26A C27A C28A -176(2) . . . . ?
C24A C25A C26A C27A 178(2) . . . . ?
C26A C25A C24A F13A 168.1(19) . . . . ?
C26A C25A C24A F14A 47(2) . . . . ?
C26A C25A C24A F15A -74(2) . . . . ?
C26A C27A O8A Y1 19(6) . . . . ?
C26A C27A C28A F17A -135(3) . . . . ?
C26A C27A C28A F18A 107(3) . . . . ?
C26A C27A C28A F16A -14(3) . . . . ?
O8A C27A C28A F17A 47(3) . . . . ?
O8A C27A C28A F18A -71(3) . . . . ?
O8A C27A C28A F16A 168(3) . . . . ?
C28A C27A O8A Y1 -163(3) . . . . ?
F47A C75A C74A O22A -77.4(19) . . . . ?
F47A C75A C74A C73A 105(2) . . . . ?
O22A C74A C73A C72A 2(4) . . . . ?
O20A C69A C68A C67A 2(2) . . . . ?
O21A C72A C71A F45A 80(4) . . . . ?
O21A C72A C71A F43A -36(4) . . . . ?
O21A C72A C71A F44A -158(3) . . . . ?
O19A C67A C66A F37A 59(4) . . . . ?
O19A C67A C66A F38A 180(3) . . . . ?
O19A C67A C66A F39A -58(4) . . . . ?
O19A C67A C68A C69A -5(5) . . . . ?
C75A C74A C73A C72A 180(3) . . . . ?
F46A C75A C74A O22A 40.2(19) . . . . ?
F46A C75A C74A C73A -138(2) . . . . ?
C74A C73A C72A O21A 1(6) . . . . ?
C74A C73A C72A C71A 173(3) . . . . ?
F48A C75A C74A O22A 168(2) . . . . ?
F48A C75A C74A C73A -10(3) . . . . ?
C70A C69A C68A C67A 176(3) . . . . ?
C66A C67A C68A C69A -173(2) . . . . ?
F40A C70A C69A O20A 66(2) . . . . ?
F40A C70A C69A C68A -109(2) . . . . ?
F41A C70A C69A O20A -49(2) . . . . ?
F41A C70A C69A C68A 136.2(18) . . . . ?
F42A C70A C69A O20A -171(2) . . . . ?
F42A C70A C69A C68A 14(3) . . . . ?
C73A C72A C71A F45A -92(3) . . . . ?
C73A C72A C71A F43A 152(3) . . . . ?
C73A C72A C71A F44A 29(4) . . . . ?
C68A C67A C66A F37A -133(3) . . . . ?
C68A C67A C66A F38A -12(4) . . . . ?
C68A C67A C66A F39A 110(3) . . . . ?
